data_7717343
loop_
_publ_author_name
'Fener, Benjamin'
'Sch\"uler, Philipp'
'Liebing, Phil'
'G\"orls, Helmar'
'Westerhausen, Matthias'

_publ_section_title
;
 Syntheses and Structures of Dimesitylphosphinite Complexes of the Alkali
 Metals as well as Their Catalytic Activity in Hydro-phosphorylation
 Reactions
;
_journal_name_full 'Dalton Transactions'
_journal_paper_doi 10.1039/D4DT02721C
_journal_year 2024
_chemical_absolute_configuration ad
_chemical_formula_moiety 'C52 H76 Na2 O6 P2'
_chemical_formula_sum 'C52 H76 Na2 O6 P2'
_chemical_formula_weight 905.04
_space_group_crystal_system monoclinic
_space_group_IT_number 7
_space_group_name_Hall 'P -2yc'
_space_group_name_H-M_alt 'P 1 c 1'
_atom_sites_solution_hydrogens geom
_atom_sites_solution_primary dual
_audit_creation_date 2024-09-11
_audit_creation_method
;
Olex2 1.5
(compiled 2023.03.06 svn.rbb2c1857 for OlexSys, GUI svn.r6748)
;
_audit_update_record
;
2024-10-18 deposited with the CCDC.	2024-10-23 downloaded from the CCDC.
;
_cell_angle_alpha 90
_cell_angle_beta 102.606(4)
_cell_angle_gamma 90
_cell_formula_units_Z 4
_cell_length_a 20.729(2)
_cell_length_b 15.1741(17)
_cell_length_c 16.7183(17)
_cell_measurement_reflns_used 9884
_cell_measurement_temperature 120
_cell_measurement_theta_max 25.091
_cell_measurement_theta_min 2.219
_cell_volume 5131.9(9)
_computing_cell_refinement 'SAINT V8.40B (Bruker AXS, 2016)'
_computing_data_collection 'SAINT V8.40B (Bruker AXS, 2016)'
_computing_data_reduction 'SAINT V8.40B (Bruker AXS, 2016)'
_computing_molecular_graphics 'Diamond 4 (Brandenburg, 1997)'
_computing_publication_material 'Olex2 1.5 (Dolomanov et al., 2009)'
_computing_structure_refinement 'SHELXL 2018/3 (Sheldrick, 2018)'
_computing_structure_solution 'SHELXT 2018/2 (Sheldrick, 2018)'
_diffrn_ambient_temperature 120
_diffrn_detector 'Bruker APEX II'
_diffrn_detector_area_resol_mean 7.9
_diffrn_detector_type 'CCD area detector'
_diffrn_measured_fraction_theta_full 0.959
_diffrn_measured_fraction_theta_max 0.959
_diffrn_measurement_device 'three-circle diffractometer'
_diffrn_measurement_device_type 'Bruker-Nonius Kappa-CCD'
_diffrn_measurement_method '\w and \f scans'
_diffrn_radiation_monochromator 'mirror optics'
_diffrn_radiation_probe x-ray
_diffrn_radiation_type MoK\a
_diffrn_radiation_wavelength 0.71073
_diffrn_reflns_av_R_equivalents 0.0526
_diffrn_reflns_av_unetI/netI 0.0747
_diffrn_reflns_Laue_measured_fraction_full 0.959
_diffrn_reflns_Laue_measured_fraction_max 0.959
_diffrn_reflns_limit_h_max 23
_diffrn_reflns_limit_h_min -24
_diffrn_reflns_limit_k_max 18
_diffrn_reflns_limit_k_min -18
_diffrn_reflns_limit_l_max 19
_diffrn_reflns_limit_l_min -19
_diffrn_reflns_number 57108
_diffrn_reflns_point_group_measured_fraction_full 0.959
_diffrn_reflns_point_group_measured_fraction_max 0.959
_diffrn_reflns_theta_full 25.027
_diffrn_reflns_theta_max 25.027
_diffrn_reflns_theta_min 1.007
_diffrn_source 'microfocus sealed X-ray tube'
_diffrn_source_current 0.6
_diffrn_source_power 0.03
_diffrn_source_type 'Incoatec I\ms'
_diffrn_source_voltage 50.0
_exptl_absorpt_coefficient_mu 0.148
_exptl_absorpt_correction_T_max 0.9705
_exptl_absorpt_correction_T_min 0.8595
_exptl_absorpt_correction_type multi-scan
_exptl_absorpt_process_details
;
SADABS-2016/2 (Bruker,2016/2) was used for absorption correction.
wR2(int) was 0.1194 before and 0.0690 after correction.
The Ratio of minimum to maximum transmission is 0.8856.
The \l/2 correction factor is Not present.
;
_exptl_crystal_colour colourless
_exptl_crystal_colour_primary colourless
_exptl_crystal_density_diffrn 1.171
_exptl_crystal_description plate
_exptl_crystal_F_000 1952
_exptl_crystal_size_max 0.21
_exptl_crystal_size_mid 0.16
_exptl_crystal_size_min 0.05
_refine_diff_density_max 0.344
_refine_diff_density_min -0.504
_refine_diff_density_rms 0.058
_refine_ls_abs_structure_details
;
 Refined as a perfect inversion twin.
;
_refine_ls_abs_structure_Flack 0.5
_refine_ls_extinction_method none
_refine_ls_goodness_of_fit_ref 1.106
_refine_ls_hydrogen_treatment constr
_refine_ls_matrix_type full
_refine_ls_number_parameters 1487
_refine_ls_number_reflns 16611
_refine_ls_number_restraints 657
_refine_ls_restrained_S_all 1.095
_refine_ls_R_factor_all 0.1137
_refine_ls_R_factor_gt 0.0681
_refine_ls_shift/su_max 0.000
_refine_ls_shift/su_mean 0.000
_refine_ls_structure_factor_coef Fsqd
_refine_ls_weighting_details 'w=1/[\s^2^(Fo^2^)+(0.0459P)^2^+6.5281P] where P=(Fo^2^+2Fc^2^)/3'
_refine_ls_weighting_scheme calc
_refine_ls_wR_factor_gt 0.1305
_refine_ls_wR_factor_ref 0.1562
_reflns_Friedel_coverage 0.998
_reflns_Friedel_fraction_full 0.959
_reflns_Friedel_fraction_max 0.959
_reflns_number_gt 11889
_reflns_number_total 16611
_reflns_threshold_expression 'I > 2\s(I)'
_cod_data_source_file d4dt02721c2.cif
_cod_data_source_block bn00806
_cod_original_cell_volume 5131.9(10)
_cod_database_code 7717343
_shelx_shelxl_version_number 2018/3
_shelx_space_group_comment
;
The symmetry employed for this shelxl refinement is uniquely defined
by the following loop, which should always be used as a source of
symmetry information in preference to the above space-group names.
They are only intended as comments.
;
_shelx_estimated_absorpt_t_max 0.993
_shelx_estimated_absorpt_t_min 0.970
_olex2_refinement_description
;
1. Fixed Uiso
 At 1.2 times of:
  All C(H) groups, All C(H,H) groups, All C(H,H,H,H) groups
 At 1.5 times of:
  All C(H,H,H) groups
2. Restrained distances
 P2-C28A \\sim P2-C28B
 with sigma of 0.02
 C28A-C29A \\sim C28B-C29B
 with sigma of 0.02
 C28A-C33A \\sim C28B-C33B
 with sigma of 0.02
 C29A-C30A \\sim C29B-C30B
 with sigma of 0.02
 C29A-C34A \\sim C29B-C34B
 with sigma of 0.02
 C30A-C31A \\sim C30B-C31B
 with sigma of 0.02
 C31A-C32A \\sim C31B-C32B
 with sigma of 0.02
 C31A-C35A \\sim C31B-C35B
 with sigma of 0.02
 C32A-C33A \\sim C32B-C33B
 with sigma of 0.02
 C33A-C36A \\sim C33B-C36B
 with sigma of 0.02
 P2-C29A \\sim P2-C29B
 with sigma of 0.04
 P2-C33A \\sim P2-C33B
 with sigma of 0.04
 C28A-C30A \\sim C28B-C30B
 with sigma of 0.04
 C28A-C32A \\sim C28B-C32B
 with sigma of 0.04
 C28A-C34A \\sim C28B-C34B
 with sigma of 0.04
 C28A-C36A \\sim C28B-C36B
 with sigma of 0.04
 C29A-C31A \\sim C29B-C31B
 with sigma of 0.04
 C29A-C33A \\sim C29B-C33B
 with sigma of 0.04
 C30A-C32A \\sim C30B-C32B
 with sigma of 0.04
 C30A-C34A \\sim C30B-C34B
 with sigma of 0.04
 C30A-C35A \\sim C30B-C35B
 with sigma of 0.04
 C31A-C33A \\sim C31B-C33B
 with sigma of 0.04
 C32A-C35A \\sim C32B-C35B
 with sigma of 0.04
 C32A-C36A \\sim C32B-C36B
 with sigma of 0.04
 C41-C42A \\sim C41-C42B
 with sigma of 0.02
 C42A-C43A \\sim C42B-C43B
 with sigma of 0.02
 C43A-C44 \\sim C43B-C44
 with sigma of 0.02
 C41-C43A \\sim C41-C43B
 with sigma of 0.04
 C42A-C44 \\sim C42B-C44
 with sigma of 0.04
 C49-C50A \\sim C49-C50B
 with sigma of 0.02
 C50A-C51A \\sim C50B-C51B
 with sigma of 0.02
 C51A-C52 \\sim C51B-C52
 with sigma of 0.02
 C49-C51A \\sim C49-C51B
 with sigma of 0.04
 C50A-C52 \\sim C50B-C52
 with sigma of 0.04
 P4-C71A \\sim P4-C71B
 with sigma of 0.02
 C71A-C72A \\sim C71B-C72B
 with sigma of 0.02
 C71A-C76A \\sim C71B-C76B
 with sigma of 0.02
 C72A-C73A \\sim C72B-C73B
 with sigma of 0.02
 C72A-C77A \\sim C72B-C77B
 with sigma of 0.02
 C73A-C74A \\sim C73B-C74B
 with sigma of 0.02
 C74A-C75A \\sim C74B-C75B
 with sigma of 0.02
 C74A-C78A \\sim C74B-C78B
 with sigma of 0.02
 C75A-C76A \\sim C75B-C76B
 with sigma of 0.02
 C76A-C79A \\sim C76B-C79B
 with sigma of 0.02
 P4-C72A \\sim P4-C72B
 with sigma of 0.04
 P4-C76A \\sim P4-C76B
 with sigma of 0.04
 C71A-C73A \\sim C71B-C73B
 with sigma of 0.04
 C71A-C75A \\sim C71B-C75B
 with sigma of 0.04
 C71A-C77A \\sim C71B-C77B
 with sigma of 0.04
 C71A-C79A \\sim C71B-C79B
 with sigma of 0.04
 C72A-C74A \\sim C72B-C74B
 with sigma of 0.04
 C72A-C76A \\sim C72B-C76B
 with sigma of 0.04
 C73A-C75A \\sim C73B-C75B
 with sigma of 0.04
 C73A-C77A \\sim C73B-C77B
 with sigma of 0.04
 C73A-C78A \\sim C73B-C78B
 with sigma of 0.04
 C74A-C76A \\sim C74B-C76B
 with sigma of 0.04
 C75A-C78A \\sim C75B-C78B
 with sigma of 0.04
 C75A-C79A \\sim C75B-C79B
 with sigma of 0.04
 Na3-O10A \\sim Na3-O10B
 with sigma of 0.02
 O10A-C96A \\sim O10B-C96B
 with sigma of 0.02
 O10A-C93A \\sim O10B-C93B
 with sigma of 0.02
 C96A-C95A \\sim C96B-C95B
 with sigma of 0.02
 C95A-C94A \\sim C95B-C94B
 with sigma of 0.02
 C94A-C93A \\sim C94B-C93B
 with sigma of 0.02
 Na3-C96A \\sim Na3-C96B
 with sigma of 0.04
 Na3-C93A \\sim Na3-C93B
 with sigma of 0.04
 O10A-C95A \\sim O10B-C95B
 with sigma of 0.04
 O10A-C94A \\sim O10B-C94B
 with sigma of 0.04
 C96A-C94A \\sim C96B-C94B
 with sigma of 0.04
 C96A-C93A \\sim C96B-C93B
 with sigma of 0.04
 C95A-C93A \\sim C95B-C93B
 with sigma of 0.04
 Na4-O11A \\sim Na4-O11B
 with sigma of 0.02
 O11A-C97A \\sim O11B-C97B
 with sigma of 0.02
 O11A-C100 \\sim O11B-C101
 with sigma of 0.02
 C97A-C98A \\sim C97B-C98B
 with sigma of 0.02
 C98A-C99A \\sim C98B-C99B
 with sigma of 0.02
 C99A-C100 \\sim C99B-C101
 with sigma of 0.02
 Na4-C97A \\sim Na4-C97B
 with sigma of 0.04
 Na4-C100 \\sim Na4-C101
 with sigma of 0.04
 O11A-C98A \\sim O11B-C98B
 with sigma of 0.04
 O11A-C99A \\sim O11B-C99B
 with sigma of 0.04
 C97A-C99A \\sim C97B-C99B
 with sigma of 0.04
 C97A-C100 \\sim C97B-C101
 with sigma of 0.04
 C98A-C100 \\sim C98B-C101
 with sigma of 0.04
 Na4-O12A \\sim Na4-O12B
 with sigma of 0.02
 O12A-C102 \\sim O12B-C106
 with sigma of 0.02
 O12A-C105 \\sim O12B-C109
 with sigma of 0.02
 C102-C103 \\sim C106-C107
 with sigma of 0.02
 C103-C104 \\sim C107-C108
 with sigma of 0.02
 C104-C105 \\sim C108-C109
 with sigma of 0.02
 Na4-C102 \\sim Na4-C106
 with sigma of 0.04
 Na4-C105 \\sim Na4-C109
 with sigma of 0.04
 O12A-C103 \\sim O12B-C107
 with sigma of 0.04
 O12A-C104 \\sim O12B-C108
 with sigma of 0.04
 C102-C104 \\sim C106-C108
 with sigma of 0.04
 C102-C105 \\sim C106-C109
 with sigma of 0.04
 C103-C105 \\sim C107-C109
 with sigma of 0.04
3. Uiso/Uaniso restraints and constraints
Uanis(C29A) \\sim Ueq: with sigma of 0.005 and sigma for terminal atoms of 0.01
Uanis(C28A) \\sim Ueq, Uanis(C30A) \\sim Ueq, Uanis(C33A) \\sim Ueq: with sigma
of 0.01 and sigma for terminal atoms of 0.02
Uanis(C34A) \\sim Ueq, Uanis(C34B) \\sim Ueq, Uanis(C35B) \\sim Ueq: with sigma
of 0.02 and sigma for terminal atoms of 0.04
Uanis(C50B) \\sim Ueq, Uanis(C51B) \\sim Ueq: with sigma of 0.02 and sigma for
terminal atoms of 0.04
Uanis(C71A) \\sim Ueq, Uanis(C71B) \\sim Ueq, Uanis(C76B) \\sim Ueq: with sigma
of 0.02 and sigma for terminal atoms of 0.04
Uanis(C76A) \\sim Ueq, Uanis(C77A) \\sim Ueq: with sigma of 0.01 and sigma for
terminal atoms of 0.02
Uanis(C77B) \\sim Ueq: with sigma of 0.005 and sigma for terminal atoms of 0.01
Uanis(C93B) \\sim Ueq, Uanis(C94B) \\sim Ueq: with sigma of 0.02 and sigma for
terminal atoms of 0.04
Uanis(C98B) \\sim Ueq: with sigma of 0.02 and sigma for terminal atoms of 0.04
Uanis(C107) \\sim Ueq: with sigma of 0.02 and sigma for terminal atoms of 0.04
4. Rigid body (RIGU) restrains
 C28A, C29A, C30A, C31A, C32A, C33A, C34A, C35A, C36A
 with sigma for 1-2 distances of 0.002 and sigma for 1-3 distances of 0.002
 C28B, C29B, C30B, C31B, C32B, C33B, C34B, C35B, C36B
 with sigma for 1-2 distances of 0.002 and sigma for 1-3 distances of 0.002
 C42A, C43A
 with sigma for 1-2 distances of 0.004 and sigma for 1-3 distances of 0.004
 C42B, C43B
 with sigma for 1-2 distances of 0.004 and sigma for 1-3 distances of 0.004
 C50A, C51A
 with sigma for 1-2 distances of 0.004 and sigma for 1-3 distances of 0.004
 C50B, C51B
 with sigma for 1-2 distances of 0.004 and sigma for 1-3 distances of 0.004
 C71A, C72A, C73A, C74A, C75A, C76A, C77A, C78A, C79A
 with sigma for 1-2 distances of 0.002 and sigma for 1-3 distances of 0.002
 C71B, C72B, C73B, C74B, C75B, C76B, C77B, C78B, C79B
 with sigma for 1-2 distances of 0.002 and sigma for 1-3 distances of 0.002
 O10A, C93A, C94A, C95A, C96A
 with sigma for 1-2 distances of 0.004 and sigma for 1-3 distances of 0.004
 O10B, C93B, C94B, C95B, C96B
 with sigma for 1-2 distances of 0.004 and sigma for 1-3 distances of 0.004
 O11A, C97A, C98A, C99A, C100
 with sigma for 1-2 distances of 0.002 and sigma for 1-3 distances of 0.002
 O11B, C97B, C98B, C99B, C101
 with sigma for 1-2 distances of 0.002 and sigma for 1-3 distances of 0.002
 O12A, C102, C103, C104, C105
 with sigma for 1-2 distances of 0.002 and sigma for 1-3 distances of 0.002
 O12B, C106, C107, C108, C109
 with sigma for 1-2 distances of 0.002 and sigma for 1-3 distances of 0.002
5. Others
 Sof(C28B)=Sof(C29B)=Sof(C30B)=Sof(H30B)=Sof(C31B)=Sof(C32B)=Sof(H32B)=
 Sof(C33B)=Sof(C34B)=Sof(H34A)=Sof(H34B)=Sof(H34C)=Sof(C35B)=Sof(H35D)=
 Sof(H35E)=Sof(H35F)=Sof(C36B)=Sof(H36A)=Sof(H36B)=Sof(H36C)=1-FVAR(1)
 Sof(C28A)=Sof(C29A)=Sof(C30A)=Sof(H30A)=Sof(C31A)=Sof(C32A)=Sof(H32A)=
 Sof(C33A)=Sof(C34A)=Sof(H34D)=Sof(H34E)=Sof(H34F)=Sof(C35A)=Sof(H35A)=
 Sof(H35B)=Sof(H35C)=Sof(C36A)=Sof(H36D)=Sof(H36E)=Sof(H36F)=FVAR(1)
 Sof(H41C)=Sof(H41D)=Sof(C42B)=Sof(H42A)=Sof(H42B)=Sof(C43B)=Sof(H43A)=
 Sof(H43B)=Sof(H44C)=Sof(H44D)=1-FVAR(2)
 Sof(H41A)=Sof(H41B)=Sof(C42A)=Sof(H42C)=Sof(H42D)=Sof(C43A)=Sof(H43C)=
 Sof(H43D)=Sof(H44A)=Sof(H44B)=FVAR(2)
 Sof(H49C)=Sof(H49D)=Sof(C50B)=Sof(H50C)=Sof(H50D)=Sof(C51B)=Sof(H51A)=
 Sof(H51B)=Sof(H52C)=Sof(H52D)=1-FVAR(3)
 Sof(H49A)=Sof(H49B)=Sof(C50A)=Sof(H50A)=Sof(H50B)=Sof(C51A)=Sof(H51C)=
 Sof(H51D)=Sof(H52A)=Sof(H52B)=FVAR(3)
 Sof(C71B)=Sof(C72B)=Sof(C73B)=Sof(H73B)=Sof(C74B)=Sof(C75B)=Sof(H75B)=
 Sof(C76B)=Sof(C77B)=Sof(H77A)=Sof(H77B)=Sof(H77C)=Sof(C78B)=Sof(H78A)=
 Sof(H78B)=Sof(H78C)=Sof(C79B)=Sof(H79D)=Sof(H79E)=Sof(H79F)=1-FVAR(4)
 Sof(C71A)=Sof(C72A)=Sof(C73A)=Sof(H73A)=Sof(C74A)=Sof(C75A)=Sof(H75A)=
 Sof(C76A)=Sof(C77A)=Sof(H77D)=Sof(H77E)=Sof(H77F)=Sof(C78A)=Sof(H78D)=
 Sof(H78E)=Sof(H78F)=Sof(C79A)=Sof(H79A)=Sof(H79B)=Sof(H79C)=FVAR(4)
 Sof(O10B)=Sof(C93B)=Sof(H93A)=Sof(H93B)=Sof(C94B)=Sof(H94C)=Sof(H94D)=
 Sof(C95B)=Sof(H95C)=Sof(H95D)=Sof(C96B)=Sof(H96A)=Sof(H96B)=1-FVAR(5)
 Sof(O10A)=Sof(C93A)=Sof(H93C)=Sof(H93D)=Sof(C94A)=Sof(H94A)=Sof(H94B)=
 Sof(C95A)=Sof(H95A)=Sof(H95B)=Sof(C96A)=Sof(H96C)=Sof(H96D)=FVAR(5)
 Sof(O11B)=Sof(C97B)=Sof(H97C)=Sof(H97D)=Sof(C98B)=Sof(H98A)=Sof(H98B)=
 Sof(C99B)=Sof(H99A)=Sof(H99B)=Sof(C101)=Sof(H10C)=Sof(H10D)=1-FVAR(6)
 Sof(O11A)=Sof(C97A)=Sof(H97A)=Sof(H97B)=Sof(C98A)=Sof(H98C)=Sof(H98D)=
 Sof(C99A)=Sof(H99C)=Sof(H99D)=Sof(C100)=Sof(H10A)=Sof(H10B)=FVAR(6)
 Sof(O12B)=Sof(C106)=Sof(H10M)=Sof(H10N)=Sof(C107)=Sof(H10O)=Sof(H10P)=
 Sof(C108)=Sof(H10Q)=Sof(H10R)=Sof(C109)=Sof(H10S)=Sof(H10T)=1-FVAR(7)
 Sof(O12A)=Sof(C102)=Sof(H10E)=Sof(H10F)=Sof(C103)=Sof(H10G)=Sof(H10H)=
 Sof(C104)=Sof(H10I)=Sof(H10J)=Sof(C105)=Sof(H10K)=Sof(H10L)=FVAR(7)
6.a Secondary CH2 refined with riding coordinates:
 C37(H37A,H37B), C38(H38A,H38B), C39(H39A,H39B), C40(H40A,H40B), C41(H41A,
 H41B), C41(H41C,H41D), C42B(H42A,H42B), C42A(H42C,H42D), C43B(H43A,H43B),
 C43A(H43C,H43D), C44(H44A,H44B), C44(H44C,H44D), C45(H45A,H45B), C46(H46A,
 H46B), C47(H47A,H47B), C48(H48A,H48B), C49(H49A,H49B), C49(H49C,H49D),
 C50A(H50A,H50B), C50B(H50C,H50D), C51B(H51A,H51B), C51A(H51C,H51D), C52(H52A,
 H52B), C52(H52C,H52D), C89(H89A,H89B), C90(H90A,H90B), C91(H91A,H91B),
 C92(H92A,H92B), C93B(H93A,H93B), C93A(H93C,H93D), C94A(H94A,H94B), C94B(H94C,
 H94D), C95A(H95A,H95B), C95B(H95C,H95D), C96B(H96A,H96B), C96A(H96C,H96D),
 C97A(H97A,H97B), C97B(H97C,H97D), C98B(H98A,H98B), C98A(H98C,H98D), C99B(H99A,
 H99B), C99A(H99C,H99D), C100(H10A,H10B), C101(H10C,H10D), C102(H10E,H10F),
 C103(H10G,H10H), C104(H10I,H10J), C105(H10K,H10L), C106(H10M,H10N), C107(H10O,
 H10P), C108(H10Q,H10R), C109(H10S,H10T)
6.b Aromatic/amide H refined with riding coordinates:
 C3(H3), C5(H5), C12(H12), C14(H14), C21(H21), C23(H23), C30B(H30B),
 C30A(H30A), C32A(H32A), C32B(H32B), C55(H55), C57(H57), C64(H64), C66(H66),
 C73A(H73A), C73B(H73B), C75B(H75B), C75A(H75A), C82(H82), C84(H84)
6.c Idealised Me refined as rotating group:
 C7(H7A,H7B,H7C), C8(H8A,H8B,H8C), C9(H9A,H9B,H9C), C16(H16A,H16B,H16C),
 C17(H17A,H17B,H17C), C18(H18A,H18B,H18C), C25(H25A,H25B,H25C), C26(H26A,H26B,
 H26C), C27(H27A,H27B,H27C), C34B(H34A,H34B,H34C), C34A(H34D,H34E,H34F),
 C35A(H35A,H35B,H35C), C35B(H35D,H35E,H35F), C36B(H36A,H36B,H36C), C36A(H36D,
 H36E,H36F), C59(H59A,H59B,H59C), C60(H60A,H60B,H60C), C61(H61A,H61B,H61C),
 C68(H68A,H68B,H68C), C69(H69A,H69B,H69C), C70(H70A,H70B,H70C), C77B(H77A,H77B,
 H77C), C77A(H77D,H77E,H77F), C78B(H78A,H78B,H78C), C78A(H78D,H78E,H78F),
 C79A(H79A,H79B,H79C), C79B(H79D,H79E,H79F), C86(H86A,H86B,H86C), C87(H87A,H87B,
 H87C), C88(H88A,H88B,H88C)
;
_olex2_submission_special_instructions 'No special instructions were received'

loop_
_space_group_symop_operation_xyz
'x, y, z'
'x, -y, z+1/2'

loop_
_atom_site_label
_atom_site_type_symbol
_atom_site_fract_x
_atom_site_fract_y
_atom_site_fract_z
_atom_site_U_iso_or_equiv
_atom_site_adp_type
_atom_site_occupancy
_atom_site_site_symmetry_order
_atom_site_calc_flag
_atom_site_refinement_flags_posn
_atom_site_refinement_flags_adp
_atom_site_refinement_flags_occupancy
_atom_site_disorder_assembly
_atom_site_disorder_group
P1 P 0.70255(10) 0.46750(13) 0.30127(12) 0.0325(5) Uani 1 1 d . . . . .
P2 P 0.74084(11) 0.09300(13) 0.44235(13) 0.0349(5) Uani 1 1 d D . . . .
P3 P 0.21768(11) 0.22406(15) -0.18712(14) 0.0413(5) Uani 1 1 d . . . . .
P4 P 0.25032(12) 0.27010(15) 0.17545(15) 0.0480(6) Uani 1 1 d D . . . .
Na1 Na 0.73241(15) 0.25377(19) 0.28161(18) 0.0381(7) Uani 1 1 d . . . . .
Na2 Na 0.71642(16) 0.3020(2) 0.45841(18) 0.0401(8) Uani 1 1 d . . . . .
Na3 Na 0.20240(16) 0.3482(2) -0.00661(19) 0.0443(8) Uani 1 1 d D . . . .
Na4 Na 0.21745(17) 0.1432(2) -0.0025(2) 0.0576(10) Uani 1 1 d D . . . .
O1 O 0.7255(3) 0.3810(3) 0.3482(3) 0.0375(13) Uani 1 1 d . . . . .
O2 O 0.7496(3) 0.1807(3) 0.3997(3) 0.0390(13) Uani 1 1 d . . . . .
O3 O 0.6455(3) 0.2233(4) 0.1704(4) 0.0526(16) Uani 1 1 d . . . . .
O4 O 0.8137(3) 0.2695(4) 0.2060(4) 0.0500(15) Uani 1 1 d . . . . .
O5 O 0.7775(3) 0.3156(4) 0.5900(3) 0.0520(16) Uani 1 1 d . . . . .
O6 O 0.6079(3) 0.2855(4) 0.4702(4) 0.0535(16) Uani 1 1 d . . . . .
O7 O 0.2191(3) 0.2481(4) -0.0963(3) 0.0430(14) Uani 1 1 d . . . . .
O8 O 0.2082(3) 0.2460(4) 0.0897(3) 0.0553(16) Uani 1 1 d . . . . .
O9 O 0.2562(3) 0.4805(4) 0.0353(3) 0.0455(15) Uani 1 1 d . . . . .
O10B O 0.0996(9) 0.4089(16) -0.0278(17) 0.045(6) Uani 0.40(2) 1 d D . P A 2
O10A O 0.1054(6) 0.4242(12) -0.0522(14) 0.060(6) Uani 0.60(2) 1 d D . P A 1
O11B O 0.2895(14) 0.026(3) -0.009(2) 0.095(14) Uani 0.454(15) 1 d D . P B 2
O11A O 0.2955(11) 0.0403(18) -0.0172(14) 0.053(5) Uani 0.546(15) 1 d D . P B 1
O12A O 0.1191(8) 0.0666(16) -0.0281(15) 0.087(7) Uani 0.575(18) 1 d D . P B 1
O12B O 0.1283(10) 0.050(2) -0.052(2) 0.080(9) Uani 0.425(18) 1 d D . P B 2
C1 C 0.6240(4) 0.4912(4) 0.3336(5) 0.0304(18) Uani 1 1 d . . . . .
C2 C 0.6195(3) 0.5132(5) 0.4131(5) 0.0305(18) Uani 1 1 d . . . . .
C3 C 0.5570(4) 0.5203(5) 0.4331(5) 0.0373(19) Uani 1 1 d . . . . .
H3 H 0.554551 0.536123 0.487387 0.045 Uiso 1 1 calc R U . . .
C4 C 0.4991(4) 0.5048(5) 0.3754(6) 0.042(2) Uani 1 1 d . . . . .
C5 C 0.5034(4) 0.4823(5) 0.2967(6) 0.042(2) Uani 1 1 d . . . . .
H5 H 0.463969 0.470762 0.256986 0.050 Uiso 1 1 calc R U . . .
C6 C 0.5645(4) 0.4762(5) 0.2742(5) 0.038(2) Uani 1 1 d . . . . .
C7 C 0.6789(4) 0.5275(6) 0.4817(5) 0.041(2) Uani 1 1 d . . . . .
H7A H 0.712112 0.482120 0.479380 0.061 Uiso 1 1 calc R U . . .
H7B H 0.665667 0.523941 0.534368 0.061 Uiso 1 1 calc R U . . .
H7C H 0.697738 0.585828 0.475950 0.061 Uiso 1 1 calc R U . . .
C8 C 0.4336(4) 0.5054(7) 0.4020(7) 0.066(3) Uani 1 1 d . . . . .
H8A H 0.400649 0.537225 0.361284 0.098 Uiso 1 1 calc R U . . .
H8B H 0.439208 0.534694 0.455270 0.098 Uiso 1 1 calc R U . . .
H8C H 0.418755 0.444652 0.406474 0.098 Uiso 1 1 calc R U . . .
C9 C 0.5632(4) 0.4534(7) 0.1865(6) 0.058(3) Uani 1 1 d . . . . .
H9A H 0.593756 0.404577 0.184518 0.087 Uiso 1 1 calc R U . . .
H9B H 0.576715 0.504898 0.158767 0.087 Uiso 1 1 calc R U . . .
H9C H 0.518344 0.435952 0.159050 0.087 Uiso 1 1 calc R U . . .
C10 C 0.7554(3) 0.5605(5) 0.3513(4) 0.0296(17) Uani 1 1 d . . . . .
C11 C 0.8187(4) 0.5496(5) 0.4016(4) 0.0331(18) Uani 1 1 d . . . . .
C12 C 0.8576(4) 0.6232(6) 0.4269(5) 0.039(2) Uani 1 1 d . . . . .
H12 H 0.900122 0.614230 0.461153 0.046 Uiso 1 1 calc R U . . .
C13 C 0.8384(4) 0.7084(6) 0.4054(5) 0.047(2) Uani 1 1 d . . . . .
C14 C 0.7758(4) 0.7182(5) 0.3555(5) 0.043(2) Uani 1 1 d . . . . .
H14 H 0.759826 0.775836 0.340430 0.051 Uiso 1 1 calc R U . . .
C15 C 0.7358(4) 0.6465(5) 0.3271(5) 0.0349(18) Uani 1 1 d . . . . .
C16 C 0.8480(4) 0.4619(6) 0.4305(5) 0.043(2) Uani 1 1 d . . . . .
H16A H 0.821832 0.434460 0.465990 0.065 Uiso 1 1 calc R U . . .
H16B H 0.893588 0.470024 0.461275 0.065 Uiso 1 1 calc R U . . .
H16C H 0.847766 0.423780 0.383095 0.065 Uiso 1 1 calc R U . . .
C17 C 0.8831(5) 0.7855(7) 0.4313(6) 0.068(3) Uani 1 1 d . . . . .
H17A H 0.917909 0.786122 0.399854 0.101 Uiso 1 1 calc R U . . .
H17B H 0.903300 0.780792 0.489853 0.101 Uiso 1 1 calc R U . . .
H17C H 0.857503 0.840223 0.421048 0.101 Uiso 1 1 calc R U . . .
C18 C 0.6685(4) 0.6658(6) 0.2699(6) 0.054(3) Uani 1 1 d . . . . .
H18A H 0.661871 0.625980 0.222621 0.081 Uiso 1 1 calc R U . . .
H18B H 0.667648 0.726982 0.250833 0.081 Uiso 1 1 calc R U . . .
H18C H 0.633247 0.656813 0.299611 0.081 Uiso 1 1 calc R U . . .
C19 C 0.7177(4) 0.0150(5) 0.3547(4) 0.0315(18) Uani 1 1 d . . . . .
C20 C 0.7549(4) 0.0041(5) 0.2938(5) 0.0325(18) Uani 1 1 d . . . . .
C21 C 0.7285(5) -0.0407(5) 0.2222(5) 0.045(2) Uani 1 1 d . . . . .
H21 H 0.754594 -0.047134 0.182361 0.053 Uiso 1 1 calc R U . . .
C22 C 0.6648(5) -0.0770(5) 0.2061(5) 0.046(2) Uani 1 1 d . . . . .
C23 C 0.6304(5) -0.0697(6) 0.2675(5) 0.050(2) Uani 1 1 d . . . . .
H23 H 0.588164 -0.096757 0.259846 0.060 Uiso 1 1 calc R U . . .
C24 C 0.6547(4) -0.0244(6) 0.3403(5) 0.044(2) Uani 1 1 d . . . . .
C25 C 0.8237(4) 0.0402(5) 0.3038(5) 0.045(2) Uani 1 1 d . . . . .
H25A H 0.823970 0.102728 0.318515 0.068 Uiso 1 1 calc R U . . .
H25B H 0.838287 0.033724 0.252102 0.068 Uiso 1 1 calc R U . . .
H25C H 0.853761 0.007690 0.347141 0.068 Uiso 1 1 calc R U . . .
C26 C 0.6350(5) -0.1198(7) 0.1271(5) 0.068(3) Uani 1 1 d . . . . .
H26A H 0.646595 -0.086485 0.082091 0.102 Uiso 1 1 calc R U . . .
H26B H 0.586776 -0.121161 0.120064 0.102 Uiso 1 1 calc R U . . .
H26C H 0.651744 -0.180179 0.126986 0.102 Uiso 1 1 calc R U . . .
C27 C 0.6112(5) -0.0178(8) 0.4017(6) 0.071(3) Uani 1 1 d . . . . .
H27A H 0.588399 0.039221 0.395600 0.107 Uiso 1 1 calc R U . . .
H27B H 0.638427 -0.022892 0.457308 0.107 Uiso 1 1 calc R U . . .
H27C H 0.578437 -0.065400 0.392032 0.107 Uiso 1 1 calc R U . . .
C28B C 0.8279(12) 0.057(3) 0.492(4) 0.038(11) Uani 0.37(4) 1 d D . P C 2
C28A C 0.8205(8) 0.0464(17) 0.499(2) 0.032(5) Uani 0.63(4) 1 d D U P C 1
C29A C 0.8147(10) -0.0305(13) 0.5435(12) 0.031(4) Uani 0.63(4) 1 d D U P C 1
C29B C 0.8346(16) -0.024(2) 0.534(2) 0.035(8) Uani 0.37(4) 1 d D . P C 2
C30B C 0.8936(18) -0.0515(19) 0.587(2) 0.041(8) Uani 0.37(4) 1 d D . P C 2
H30B H 0.894495 -0.103129 0.619467 0.049 Uiso 0.37(4) 1 calc R U P C 2
C30A C 0.8694(11) -0.0639(13) 0.5981(11) 0.041(4) Uani 0.63(4) 1 d D U P C 1
H30A H 0.865125 -0.117056 0.626536 0.050 Uiso 0.63(4) 1 calc R U P C 1
C31B C 0.9499(16) -0.002(2) 0.591(3) 0.049(9) Uani 0.37(4) 1 d D . P C 2
C31A C 0.9298(11) -0.0218(15) 0.6121(12) 0.044(4) Uani 0.63(4) 1 d D . P C 1
C32A C 0.9346(9) 0.0553(16) 0.5707(14) 0.046(5) Uani 0.63(4) 1 d D . P C 1
H32A H 0.975540 0.085885 0.580754 0.055 Uiso 0.63(4) 1 calc R U P C 1
C32B C 0.9448(15) 0.077(3) 0.548(3) 0.057(11) Uani 0.37(4) 1 d D . P C 2
H32B H 0.983696 0.111254 0.551179 0.069 Uiso 0.37(4) 1 calc R U P C 2
C33A C 0.8806(9) 0.0902(15) 0.5142(19) 0.039(5) Uani 0.63(4) 1 d D U P C 1
C33B C 0.8849(12) 0.110(3) 0.501(3) 0.038(9) Uani 0.37(4) 1 d D . P C 2
C34B C 0.776(2) -0.081(3) 0.536(3) 0.049(10) Uani 0.37(4) 1 d D U P C 2
H34A H 0.739836 -0.044553 0.546921 0.073 Uiso 0.37(4) 1 calc R U P C 2
H34B H 0.787940 -0.125683 0.578717 0.073 Uiso 0.37(4) 1 calc R U P C 2
H34C H 0.761192 -0.110328 0.482477 0.073 Uiso 0.37(4) 1 calc R U P C 2
C34A C 0.7508(12) -0.0811(15) 0.5335(15) 0.041(5) Uani 0.63(4) 1 d D U P C 1
H34D H 0.715075 -0.040607 0.538680 0.062 Uiso 0.63(4) 1 calc R U P C 1
H34E H 0.755399 -0.126588 0.575899 0.062 Uiso 0.63(4) 1 calc R U P C 1
H34F H 0.740343 -0.108842 0.479242 0.062 Uiso 0.63(4) 1 calc R U P C 1
C35A C 0.9887(12) -0.0589(16) 0.6724(12) 0.072(7) Uani 0.63(4) 1 d D . P C 1
H35A H 0.975938 -0.072910 0.724023 0.108 Uiso 0.63(4) 1 calc R U P C 1
H35B H 1.024392 -0.015165 0.682558 0.108 Uiso 0.63(4) 1 calc R U P C 1
H35C H 1.004045 -0.112521 0.649691 0.108 Uiso 0.63(4) 1 calc R U P C 1
C35B C 1.017(2) -0.032(3) 0.642(3) 0.088(15) Uani 0.37(4) 1 d D U P C 2
H35D H 1.030359 0.005995 0.689600 0.132 Uiso 0.37(4) 1 calc R U P C 2
H35E H 1.050027 -0.028707 0.607719 0.132 Uiso 0.37(4) 1 calc R U P C 2
H35F H 1.013519 -0.093115 0.659435 0.132 Uiso 0.37(4) 1 calc R U P C 2
C36B C 0.887(2) 0.200(3) 0.461(4) 0.069(14) Uani 0.37(4) 1 d D . P C 2
H36A H 0.866304 0.195461 0.402293 0.103 Uiso 0.37(4) 1 calc R U P C 2
H36B H 0.932817 0.219061 0.467480 0.103 Uiso 0.37(4) 1 calc R U P C 2
H36C H 0.862510 0.242797 0.486683 0.103 Uiso 0.37(4) 1 calc R U P C 2
C36A C 0.8945(11) 0.1752(15) 0.4732(14) 0.042(5) Uani 0.63(4) 1 d D . P C 1
H36D H 0.912947 0.161516 0.425436 0.063 Uiso 0.63(4) 1 calc R U P C 1
H36E H 0.926323 0.210666 0.512187 0.063 Uiso 0.63(4) 1 calc R U P C 1
H36F H 0.853318 0.208416 0.455615 0.063 Uiso 0.63(4) 1 calc R U P C 1
C37 C 0.6310(5) 0.2514(7) 0.0869(5) 0.060(3) Uani 1 1 d . . . . .
H37A H 0.662712 0.225410 0.056992 0.071 Uiso 1 1 calc R U . . .
H37B H 0.633327 0.316442 0.083374 0.071 Uiso 1 1 calc R U . . .
C38 C 0.5629(6) 0.2199(10) 0.0520(7) 0.087(4) Uani 1 1 d . . . . .
H38A H 0.529460 0.262774 0.061747 0.105 Uiso 1 1 calc R U . . .
H38B H 0.556174 0.208630 -0.007572 0.105 Uiso 1 1 calc R U . . .
C39 C 0.5600(6) 0.1370(9) 0.0980(7) 0.087(4) Uani 1 1 d . . . . .
H39A H 0.579291 0.087168 0.072977 0.105 Uiso 1 1 calc R U . . .
H39B H 0.513961 0.122275 0.100579 0.105 Uiso 1 1 calc R U . . .
C40 C 0.6005(5) 0.1585(8) 0.1809(7) 0.079(3) Uani 1 1 d . . . . .
H40A H 0.571877 0.180325 0.216850 0.095 Uiso 1 1 calc R U . . .
H40B H 0.624157 0.105340 0.206307 0.095 Uiso 1 1 calc R U . . .
C41 C 0.8805(5) 0.2780(7) 0.2506(7) 0.074(3) Uani 1 1 d D . . . .
H41A H 0.909499 0.234171 0.232192 0.089 Uiso 0.47(3) 1 calc R U P D 1
H41B H 0.883750 0.270973 0.310222 0.089 Uiso 0.47(3) 1 calc R U P D 1
H41C H 0.901485 0.219772 0.264346 0.089 Uiso 0.53(3) 1 calc R U P D 2
H41D H 0.883356 0.312494 0.301542 0.089 Uiso 0.53(3) 1 calc R U P D 2
C42B C 0.9123(10) 0.3287(15) 0.1873(17) 0.072(8) Uani 0.53(3) 1 d D . P D 2
H42A H 0.955698 0.354520 0.213242 0.087 Uiso 0.53(3) 1 calc R U P D 2
H42B H 0.917081 0.290797 0.140768 0.087 Uiso 0.53(3) 1 calc R U P D 2
C42A C 0.8986(11) 0.3728(14) 0.2297(11) 0.051(7) Uani 0.47(3) 1 d D . P D 1
H42C H 0.874831 0.418045 0.254826 0.061 Uiso 0.47(3) 1 calc R U P D 1
H42D H 0.946775 0.383889 0.244759 0.061 Uiso 0.47(3) 1 calc R U P D 1
C43B C 0.8600(11) 0.3985(13) 0.1618(18) 0.079(11) Uani 0.53(3) 1 d D . P D 2
H43A H 0.866213 0.432921 0.113823 0.094 Uiso 0.53(3) 1 calc R U P D 2
H43B H 0.856215 0.438525 0.207345 0.094 Uiso 0.53(3) 1 calc R U P D 2
C43A C 0.8731(10) 0.3657(19) 0.1388(11) 0.044(8) Uani 0.47(3) 1 d D . P D 1
H43C H 0.898153 0.322114 0.113550 0.053 Uiso 0.47(3) 1 calc R U P D 1
H43D H 0.872735 0.423279 0.110887 0.053 Uiso 0.47(3) 1 calc R U P D 1
C44 C 0.8016(5) 0.3327(7) 0.1403(6) 0.067(3) Uani 1 1 d D . . . .
H44A H 0.773419 0.381635 0.151981 0.080 Uiso 0.47(3) 1 calc R U P D 1
H44B H 0.780205 0.304706 0.087681 0.080 Uiso 0.47(3) 1 calc R U P D 1
H44C H 0.758870 0.363124 0.137382 0.080 Uiso 0.53(3) 1 calc R U P D 2
H44D H 0.800724 0.303611 0.087074 0.080 Uiso 0.53(3) 1 calc R U P D 2
C45 C 0.7978(5) 0.2418(6) 0.6390(6) 0.062(3) Uani 1 1 d . . . . .
H45A H 0.797235 0.188081 0.605174 0.074 Uiso 1 1 calc R U . . .
H45B H 0.769325 0.232267 0.678622 0.074 Uiso 1 1 calc R U . . .
C46 C 0.8695(5) 0.2662(8) 0.6835(7) 0.076(3) Uani 1 1 d . . . . .
H46A H 0.882520 0.235750 0.736996 0.092 Uiso 1 1 calc R U . . .
H46B H 0.901650 0.251820 0.649553 0.092 Uiso 1 1 calc R U . . .
C47 C 0.8640(5) 0.3645(7) 0.6945(7) 0.071(3) Uani 1 1 d . . . . .
H47A H 0.863458 0.378862 0.752071 0.085 Uiso 1 1 calc R U . . .
H47B H 0.901787 0.395356 0.679430 0.085 Uiso 1 1 calc R U . . .
C48 C 0.8006(5) 0.3911(6) 0.6388(5) 0.058(3) Uani 1 1 d . . . . .
H48A H 0.767987 0.409263 0.670888 0.069 Uiso 1 1 calc R U . . .
H48B H 0.807865 0.440967 0.603570 0.069 Uiso 1 1 calc R U . . .
C49 C 0.5627(5) 0.3114(7) 0.5211(6) 0.063(3) Uani 1 1 d D . . . .
H49A H 0.549752 0.373979 0.511976 0.075 Uiso 0.55(4) 1 calc R U P E 1
H49B H 0.582954 0.302480 0.579868 0.075 Uiso 0.55(4) 1 calc R U P E 1
H49C H 0.560986 0.376446 0.524408 0.075 Uiso 0.45(4) 1 calc R U P E 2
H49D H 0.578398 0.287936 0.577226 0.075 Uiso 0.45(4) 1 calc R U P E 2
C50A C 0.5046(13) 0.252(2) 0.4938(19) 0.085(12) Uani 0.55(4) 1 d D . P E 1
H50A H 0.464956 0.275015 0.510749 0.103 Uiso 0.55(4) 1 calc R U P E 1
H50B H 0.514039 0.191639 0.516054 0.103 Uiso 0.55(4) 1 calc R U P E 1
C50B C 0.4964(14) 0.276(3) 0.485(2) 0.087(16) Uani 0.45(4) 1 d D U P E 2
H50C H 0.467156 0.322715 0.455270 0.105 Uiso 0.45(4) 1 calc R U P E 2
H50D H 0.475583 0.250722 0.527899 0.105 Uiso 0.45(4) 1 calc R U P E 2
C51B C 0.5113(14) 0.206(2) 0.428(2) 0.083(11) Uani 0.45(4) 1 d D U P E 2
H51A H 0.472704 0.194849 0.382407 0.100 Uiso 0.45(4) 1 calc R U P E 2
H51B H 0.525778 0.150682 0.456895 0.100 Uiso 0.45(4) 1 calc R U P E 2
C51A C 0.4957(9) 0.253(2) 0.4015(15) 0.088(10) Uani 0.55(4) 1 d D . P E 1
H51C H 0.472971 0.307074 0.376896 0.106 Uiso 0.55(4) 1 calc R U P E 1
H51D H 0.471500 0.200431 0.375624 0.106 Uiso 0.55(4) 1 calc R U P E 1
C52 C 0.5687(5) 0.2514(8) 0.3963(7) 0.077(3) Uani 1 1 d D . . . .
H52A H 0.582345 0.190266 0.387805 0.092 Uiso 0.55(4) 1 calc R U P E 1
H52B H 0.574977 0.287566 0.349305 0.092 Uiso 0.55(4) 1 calc R U P E 1
H52C H 0.593611 0.208240 0.370541 0.092 Uiso 0.45(4) 1 calc R U P E 2
H52D H 0.552062 0.299069 0.356690 0.092 Uiso 0.45(4) 1 calc R U P E 2
C53 C 0.1639(4) 0.3108(6) -0.2468(5) 0.041(2) Uani 1 1 d . . . . .
C54 C 0.1747(4) 0.4024(5) -0.2361(5) 0.038(2) Uani 1 1 d . . . . .
C55 C 0.1293(4) 0.4627(6) -0.2776(5) 0.047(2) Uani 1 1 d . . . . .
H55 H 0.136940 0.523944 -0.268086 0.057 Uiso 1 1 calc R U . . .
C56 C 0.0721(4) 0.4347(7) -0.3334(5) 0.047(2) Uani 1 1 d . . . . .
C57 C 0.0620(4) 0.3476(7) -0.3433(5) 0.050(2) Uani 1 1 d . . . . .
H57 H 0.023236 0.328271 -0.380569 0.060 Uiso 1 1 calc R U . . .
C58 C 0.1052(4) 0.2843(6) -0.3022(5) 0.049(2) Uani 1 1 d . . . . .
C59 C 0.2345(4) 0.4393(5) -0.1762(5) 0.045(2) Uani 1 1 d . . . . .
H59A H 0.223295 0.448960 -0.122862 0.068 Uiso 1 1 calc R U . . .
H59B H 0.247564 0.495334 -0.197096 0.068 Uiso 1 1 calc R U . . .
H59C H 0.271209 0.397324 -0.169939 0.068 Uiso 1 1 calc R U . . .
C60 C 0.0250(5) 0.5026(8) -0.3783(6) 0.072(3) Uani 1 1 d . . . . .
H60A H 0.014843 0.545576 -0.339090 0.108 Uiso 1 1 calc R U . . .
H60B H -0.015842 0.473603 -0.406698 0.108 Uiso 1 1 calc R U . . .
H60C H 0.045317 0.532806 -0.418416 0.108 Uiso 1 1 calc R U . . .
C61 C 0.0868(5) 0.1873(7) -0.3166(6) 0.068(3) Uani 1 1 d . . . . .
H61A H 0.099868 0.166950 -0.366425 0.101 Uiso 1 1 calc R U . . .
H61B H 0.038994 0.180381 -0.322991 0.101 Uiso 1 1 calc R U . . .
H61C H 0.109870 0.152442 -0.269680 0.101 Uiso 1 1 calc R U . . .
C62 C 0.2991(4) 0.2518(5) -0.2111(5) 0.040(2) Uani 1 1 d . . . . .
C63 C 0.3574(4) 0.2699(6) -0.1505(6) 0.052(2) Uani 1 1 d . . . . .
C64 C 0.4175(4) 0.2811(6) -0.1766(6) 0.057(3) Uani 1 1 d . . . . .
H64 H 0.456327 0.293190 -0.136148 0.068 Uiso 1 1 calc R U . . .
C65 C 0.4229(4) 0.2757(6) -0.2567(7) 0.056(3) Uani 1 1 d . . . . .
C66 C 0.3667(4) 0.2553(6) -0.3138(6) 0.053(2) Uani 1 1 d . . . . .
H66 H 0.369010 0.249539 -0.369658 0.064 Uiso 1 1 calc R U . . .
C67 C 0.3053(4) 0.2427(5) -0.2916(5) 0.043(2) Uani 1 1 d . . . . .
C68 C 0.3594(5) 0.2772(9) -0.0607(6) 0.080(4) Uani 1 1 d . . . . .
H68A H 0.405422 0.281365 -0.030364 0.119 Uiso 1 1 calc R U . . .
H68B H 0.338734 0.225012 -0.042447 0.119 Uiso 1 1 calc R U . . .
H68C H 0.335268 0.330093 -0.050384 0.119 Uiso 1 1 calc R U . . .
C69 C 0.4887(5) 0.2879(7) -0.2803(8) 0.077(3) Uani 1 1 d . . . . .
H69A H 0.522198 0.304751 -0.231831 0.116 Uiso 1 1 calc R U . . .
H69B H 0.484714 0.334357 -0.321872 0.116 Uiso 1 1 calc R U . . .
H69C H 0.501685 0.232616 -0.302652 0.116 Uiso 1 1 calc R U . . .
C70 C 0.2474(4) 0.2170(7) -0.3592(5) 0.056(3) Uani 1 1 d . . . . .
H70A H 0.226205 0.164303 -0.342852 0.083 Uiso 1 1 calc R U . . .
H70B H 0.263001 0.204570 -0.409347 0.083 Uiso 1 1 calc R U . . .
H70C H 0.215439 0.265498 -0.369370 0.083 Uiso 1 1 calc R U . . .
C71B C 0.3059(12) 0.1748(14) 0.222(3) 0.049(10) Uani 0.37(4) 1 d D U P F 2
C71A C 0.3025(8) 0.1674(9) 0.1969(16) 0.035(5) Uani 0.63(4) 1 d D U P F 1
C72A C 0.2768(8) 0.0875(10) 0.2262(18) 0.049(7) Uani 0.63(4) 1 d D . P F 1
C72B C 0.2810(12) 0.0858(16) 0.198(2) 0.034(7) Uani 0.37(4) 1 d D . P F 2
C73A C 0.3196(8) 0.0156(11) 0.2506(18) 0.059(7) Uani 0.63(4) 1 d D . P F 1
H73A H 0.301409 -0.040165 0.259195 0.071 Uiso 0.63(4) 1 calc R U P F 1
C73B C 0.3260(13) 0.0149(18) 0.209(3) 0.058(10) Uani 0.37(4) 1 d D . P F 2
H73B H 0.309817 -0.043488 0.210323 0.070 Uiso 0.37(4) 1 calc R U P F 2
C74A C 0.3869(8) 0.0242(11) 0.2622(19) 0.065(7) Uani 0.63(4) 1 d D . P F 1
C74B C 0.3926(12) 0.0280(17) 0.217(2) 0.052(8) Uani 0.37(4) 1 d D . P F 2
C75B C 0.4156(15) 0.1141(19) 0.214(3) 0.061(10) Uani 0.37(4) 1 d D . P F 2
H75B H 0.457720 0.125048 0.202268 0.073 Uiso 0.37(4) 1 calc R U P F 2
C75A C 0.4120(10) 0.1045(12) 0.243(2) 0.073(9) Uani 0.63(4) 1 d D . P F 1
H75A H 0.458460 0.113195 0.256284 0.088 Uiso 0.63(4) 1 calc R U P F 1
C76A C 0.3700(8) 0.1762(11) 0.2018(15) 0.045(5) Uani 0.63(4) 1 d D U P F 1
C76B C 0.3740(12) 0.1872(17) 0.230(3) 0.055(9) Uani 0.37(4) 1 d D U P F 2
C77B C 0.2081(12) 0.064(2) 0.190(2) 0.029(7) Uani 0.37(4) 1 d D U P F 2
H77A H 0.194692 0.082026 0.240846 0.044 Uiso 0.37(4) 1 calc R U P F 2
H77B H 0.201043 0.000937 0.181843 0.044 Uiso 0.37(4) 1 calc R U P F 2
H77C H 0.181542 0.096570 0.143824 0.044 Uiso 0.37(4) 1 calc R U P F 2
C77A C 0.2038(9) 0.0699(17) 0.2200(18) 0.054(6) Uani 0.63(4) 1 d D U P F 1
H77D H 0.192362 0.084066 0.272320 0.081 Uiso 0.63(4) 1 calc R U P F 1
H77E H 0.194384 0.007607 0.206980 0.081 Uiso 0.63(4) 1 calc R U P F 1
H77F H 0.177657 0.106657 0.176548 0.081 Uiso 0.63(4) 1 calc R U P F 1
C78B C 0.4418(15) -0.048(2) 0.230(3) 0.074(11) Uani 0.37(4) 1 d D . P F 2
H78A H 0.429075 -0.090854 0.267450 0.112 Uiso 0.37(4) 1 calc R U P F 2
H78B H 0.486071 -0.024880 0.254218 0.112 Uiso 0.37(4) 1 calc R U P F 2
H78C H 0.442043 -0.075725 0.177534 0.112 Uiso 0.37(4) 1 calc R U P F 2
C78A C 0.4328(9) -0.0537(12) 0.288(2) 0.082(8) Uani 0.63(4) 1 d D . P F 1
H78D H 0.456864 -0.045828 0.344746 0.123 Uiso 0.63(4) 1 calc R U P F 1
H78E H 0.464454 -0.057411 0.252100 0.123 Uiso 0.63(4) 1 calc R U P F 1
H78F H 0.406864 -0.108174 0.283252 0.123 Uiso 0.63(4) 1 calc R U P F 1
C79A C 0.4029(14) 0.2626(13) 0.1866(16) 0.051(6) Uani 0.63(4) 1 d D . P F 1
H79A H 0.385784 0.281591 0.129936 0.076 Uiso 0.63(4) 1 calc R U P F 1
H79B H 0.450803 0.253949 0.195945 0.076 Uiso 0.63(4) 1 calc R U P F 1
H79C H 0.393253 0.307810 0.224234 0.076 Uiso 0.63(4) 1 calc R U P F 1
C79B C 0.403(2) 0.279(2) 0.217(3) 0.058(12) Uani 0.37(4) 1 d D . P F 2
H79D H 0.383861 0.300236 0.161891 0.087 Uiso 0.37(4) 1 calc R U P F 2
H79E H 0.451252 0.273763 0.224129 0.087 Uiso 0.37(4) 1 calc R U P F 2
H79F H 0.393054 0.320098 0.257728 0.087 Uiso 0.37(4) 1 calc R U P F 2
C80 C 0.1994(4) 0.2640(5) 0.2537(5) 0.041(2) Uani 1 1 d . . . . .
C81 C 0.1287(5) 0.2602(5) 0.2334(5) 0.047(2) Uani 1 1 d . . . . .
C82 C 0.0952(5) 0.2581(6) 0.2987(6) 0.060(3) Uani 1 1 d . . . . .
H82 H 0.048347 0.254710 0.285844 0.072 Uiso 1 1 calc R U . . .
C83 C 0.1271(7) 0.2606(8) 0.3793(6) 0.076(3) Uani 1 1 d . . . . .
C84 C 0.1953(6) 0.2708(7) 0.3968(6) 0.070(3) Uani 1 1 d . . . . .
H84 H 0.218453 0.277079 0.452186 0.084 Uiso 1 1 calc R U . . .
C85 C 0.2297(5) 0.2720(6) 0.3355(6) 0.056(3) Uani 1 1 d . . . . .
C86 C 0.0888(5) 0.2597(7) 0.1478(6) 0.058(3) Uani 1 1 d . . . . .
H86A H 0.094112 0.202950 0.122097 0.087 Uiso 1 1 calc R U . . .
H86B H 0.103863 0.307229 0.116627 0.087 Uiso 1 1 calc R U . . .
H86C H 0.042077 0.268744 0.148422 0.087 Uiso 1 1 calc R U . . .
C87 C 0.0893(8) 0.2552(10) 0.4478(8) 0.117(5) Uani 1 1 d . . . . .
H87A H 0.042547 0.268174 0.425704 0.176 Uiso 1 1 calc R U . . .
H87B H 0.107545 0.298130 0.490603 0.176 Uiso 1 1 calc R U . . .
H87C H 0.093694 0.195719 0.471297 0.176 Uiso 1 1 calc R U . . .
C88 C 0.3042(5) 0.2857(8) 0.3603(7) 0.081(3) Uani 1 1 d . . . . .
H88A H 0.316456 0.302995 0.418097 0.121 Uiso 1 1 calc R U . . .
H88B H 0.317271 0.332272 0.326362 0.121 Uiso 1 1 calc R U . . .
H88C H 0.326851 0.230788 0.352284 0.121 Uiso 1 1 calc R U . . .
C89 C 0.3150(5) 0.5204(8) 0.0208(6) 0.070(3) Uani 1 1 d . . . . .
H89A H 0.331262 0.487075 -0.021757 0.084 Uiso 1 1 calc R U . . .
H89B H 0.305683 0.581680 0.001254 0.084 Uiso 1 1 calc R U . . .
C90 C 0.3631(5) 0.5200(10) 0.0950(6) 0.089(4) Uani 1 1 d . . . . .
H90A H 0.389951 0.574463 0.100482 0.107 Uiso 1 1 calc R U . . .
H90B H 0.392785 0.468552 0.097389 0.107 Uiso 1 1 calc R U . . .
C91 C 0.3245(5) 0.5147(7) 0.1627(6) 0.068(3) Uani 1 1 d . . . . .
H91A H 0.331930 0.567846 0.197830 0.082 Uiso 1 1 calc R U . . .
H91B H 0.337244 0.461840 0.197195 0.082 Uiso 1 1 calc R U . . .
C92 C 0.2528(4) 0.5090(6) 0.1157(5) 0.050(2) Uani 1 1 d . . . . .
H92A H 0.227884 0.466073 0.141779 0.060 Uiso 1 1 calc R U . . .
H92B H 0.230951 0.567190 0.113627 0.060 Uiso 1 1 calc R U . . .
C93B C 0.0817(16) 0.488(2) -0.074(2) 0.070(9) Uani 0.40(2) 1 d D U P A 2
H93A H 0.116216 0.503999 -0.103697 0.084 Uiso 0.40(2) 1 calc R U P A 2
H93B H 0.076946 0.537193 -0.036415 0.084 Uiso 0.40(2) 1 calc R U P A 2
C93A C 0.1008(9) 0.5176(13) -0.0639(15) 0.058(6) Uani 0.60(2) 1 d D . P A 1
H93C H 0.131051 0.537035 -0.098781 0.069 Uiso 0.60(2) 1 calc R U P A 1
H93D H 0.113424 0.548154 -0.010426 0.069 Uiso 0.60(2) 1 calc R U P A 1
C94A C 0.0301(7) 0.5398(16) -0.1048(12) 0.071(6) Uani 0.60(2) 1 d D . P A 1
H94A H 0.028203 0.589315 -0.143770 0.085 Uiso 0.60(2) 1 calc R U P A 1
H94B H 0.003959 0.555081 -0.063792 0.085 Uiso 0.60(2) 1 calc R U P A 1
C94B C 0.0174(18) 0.472(3) -0.133(2) 0.061(10) Uani 0.40(2) 1 d D U P A 2
H94C H 0.015714 0.501142 -0.186012 0.074 Uiso 0.40(2) 1 calc R U P A 2
H94D H -0.020722 0.491059 -0.110322 0.074 Uiso 0.40(2) 1 calc R U P A 2
C95A C 0.0053(15) 0.453(2) -0.1500(19) 0.088(11) Uani 0.60(2) 1 d D . P A 1
H95A H -0.042305 0.443728 -0.151849 0.105 Uiso 0.60(2) 1 calc R U P A 1
H95B H 0.012453 0.453273 -0.206598 0.105 Uiso 0.60(2) 1 calc R U P A 1
C95B C 0.0195(14) 0.370(2) -0.1408(14) 0.059(8) Uani 0.40(2) 1 d D . P A 2
H95C H -0.025475 0.344742 -0.158812 0.071 Uiso 0.40(2) 1 calc R U P A 2
H95D H 0.046681 0.351602 -0.179899 0.071 Uiso 0.40(2) 1 calc R U P A 2
C96B C 0.0500(11) 0.3415(18) -0.0570(16) 0.057(7) Uani 0.40(2) 1 d D . P A 2
H96A H 0.016914 0.339116 -0.022459 0.068 Uiso 0.40(2) 1 calc R U P A 2
H96B H 0.070820 0.282734 -0.057066 0.068 Uiso 0.40(2) 1 calc R U P A 2
C96A C 0.0450(9) 0.3866(19) -0.1009(17) 0.082(8) Uani 0.60(2) 1 d D . P A 1
H96C H 0.056339 0.340205 -0.137142 0.099 Uiso 0.60(2) 1 calc R U P A 1
H96D H 0.019346 0.358952 -0.064149 0.099 Uiso 0.60(2) 1 calc R U P A 1
C97A C 0.2822(9) -0.0555(11) -0.0287(15) 0.070(6) Uani 0.546(15) 1 d D . P B 1
H97A H 0.250049 -0.075622 0.003239 0.084 Uiso 0.546(15) 1 calc R U P B 1
H97B H 0.265047 -0.069776 -0.087286 0.084 Uiso 0.546(15) 1 calc R U P B 1
C97B C 0.3052(14) 0.001(2) -0.0891(16) 0.110(10) Uani 0.454(15) 1 d D . P B 2
H97C H 0.275967 -0.047242 -0.115458 0.131 Uiso 0.454(15) 1 calc R U P B 2
H97D H 0.300039 0.052037 -0.126714 0.131 Uiso 0.454(15) 1 calc R U P B 2
C98B C 0.3737(16) -0.028(3) -0.068(2) 0.139(13) Uani 0.454(15) 1 d D U P B 2
H98A H 0.403484 0.019929 -0.077662 0.167 Uiso 0.454(15) 1 calc R U P B 2
H98B H 0.380271 -0.079499 -0.101772 0.167 Uiso 0.454(15) 1 calc R U P B 2
C98A C 0.3455(10) -0.0944(12) 0.0011(19) 0.098(9) Uani 0.546(15) 1 d D . P B 1
H98C H 0.351093 -0.146474 -0.032466 0.117 Uiso 0.546(15) 1 calc R U P B 1
H98D H 0.349875 -0.113802 0.058587 0.117 Uiso 0.546(15) 1 calc R U P B 1
C99B C 0.3882(17) -0.053(3) 0.022(2) 0.115(16) Uani 0.454(15) 1 d D . P B 2
H99A H 0.380362 -0.116286 0.028569 0.138 Uiso 0.454(15) 1 calc R U P B 2
H99B H 0.434482 -0.038544 0.048266 0.138 Uiso 0.454(15) 1 calc R U P B 2
C99A C 0.3974(10) -0.0259(14) -0.0040(16) 0.066(6) Uani 0.546(15) 1 d D . P B 1
H99C H 0.432716 -0.026152 0.046579 0.079 Uiso 0.546(15) 1 calc R U P B 1
H99D H 0.417610 -0.037704 -0.051430 0.079 Uiso 0.546(15) 1 calc R U P B 1
C100 C 0.3633(9) 0.0574(12) -0.0137(16) 0.083(7) Uani 0.546(15) 1 d D . P B 1
H10A H 0.381412 0.096585 0.033237 0.100 Uiso 0.546(15) 1 calc R U P B 1
H10B H 0.368719 0.086786 -0.064657 0.100 Uiso 0.546(15) 1 calc R U P B 1
C101 C 0.3433(14) -0.001(2) 0.0544(15) 0.106(11) Uani 0.454(15) 1 d D . P B 2
H10C H 0.326684 -0.035332 0.095853 0.127 Uiso 0.454(15) 1 calc R U P B 2
H10D H 0.366444 0.051846 0.081735 0.127 Uiso 0.454(15) 1 calc R U P B 2
C102 C 0.0635(11) 0.1184(14) -0.0733(17) 0.104(8) Uani 0.575(18) 1 d D . P B 1
H10E H 0.043850 0.154273 -0.035275 0.125 Uiso 0.575(18) 1 calc R U P B 1
H10F H 0.078153 0.158320 -0.112749 0.125 Uiso 0.575(18) 1 calc R U P B 1
C103 C 0.0159(12) 0.0550(19) -0.1163(18) 0.098(9) Uani 0.575(18) 1 d D . P B 1
H10G H -0.022385 0.050977 -0.089832 0.118 Uiso 0.575(18) 1 calc R U P B 1
H10H H -0.000393 0.073374 -0.173964 0.118 Uiso 0.575(18) 1 calc R U P B 1
C104 C 0.0488(17) -0.0294(18) -0.1128(19) 0.156(14) Uani 0.575(18) 1 d D . P B 1
H10I H 0.064141 -0.040825 -0.163956 0.187 Uiso 0.575(18) 1 calc R U P B 1
H10J H 0.019155 -0.077779 -0.103940 0.187 Uiso 0.575(18) 1 calc R U P B 1
C105 C 0.1093(16) -0.0197(16) -0.037(2) 0.141(13) Uani 0.575(18) 1 d D . P B 1
H10K H 0.098733 -0.045814 0.012645 0.169 Uiso 0.575(18) 1 calc R U P B 1
H10L H 0.148989 -0.049186 -0.048388 0.169 Uiso 0.575(18) 1 calc R U P B 1
C106 C 0.0748(14) 0.040(3) -0.0059(14) 0.093(10) Uani 0.425(18) 1 d D . P B 2
H10M H 0.076385 -0.019582 0.019062 0.111 Uiso 0.425(18) 1 calc R U P B 2
H10N H 0.078788 0.084586 0.037961 0.111 Uiso 0.425(18) 1 calc R U P B 2
C107 C 0.0140(14) 0.052(3) -0.067(2) 0.108(12) Uani 0.425(18) 1 d D U P B 2
H10O H -0.013812 0.097721 -0.049318 0.130 Uiso 0.425(18) 1 calc R U P B 2
H10P H -0.011474 -0.003927 -0.075820 0.130 Uiso 0.425(18) 1 calc R U P B 2
C108 C 0.0335(17) 0.079(3) -0.142(2) 0.104(14) Uani 0.425(18) 1 d D . P B 2
H10Q H 0.039394 0.143296 -0.145253 0.125 Uiso 0.425(18) 1 calc R U P B 2
H10R H 0.001804 0.058161 -0.192154 0.125 Uiso 0.425(18) 1 calc R U P B 2
C109 C 0.1025(12) 0.027(2) -0.1280(14) 0.094(10) Uani 0.425(18) 1 d D . P B 2
H10S H 0.095868 -0.037768 -0.133156 0.113 Uiso 0.425(18) 1 calc R U P B 2
H10T H 0.129893 0.046719 -0.166158 0.113 Uiso 0.425(18) 1 calc R U P B 2

loop_
_atom_site_aniso_label
_atom_site_aniso_U_11
_atom_site_aniso_U_22
_atom_site_aniso_U_33
_atom_site_aniso_U_23
_atom_site_aniso_U_13
_atom_site_aniso_U_12
P1 0.0371(11) 0.0255(11) 0.0349(12) 0.0006(9) 0.0078(9) 0.0000(9)
P2 0.0466(12) 0.0250(11) 0.0318(11) -0.0030(10) 0.0060(9) 0.0002(9)
P3 0.0417(13) 0.0374(13) 0.0439(13) -0.0118(11) 0.0070(10) -0.0027(10)
P4 0.0594(15) 0.0344(13) 0.0526(15) 0.0094(11) 0.0172(12) -0.0024(11)
Na1 0.0432(18) 0.0324(18) 0.0404(17) 0.0009(14) 0.0130(14) 0.0035(14)
Na2 0.054(2) 0.0298(17) 0.0352(17) -0.0014(14) 0.0075(14) 0.0013(14)
Na3 0.0500(19) 0.0385(19) 0.0463(19) -0.0049(15) 0.0150(15) -0.0019(15)
Na4 0.061(2) 0.040(2) 0.075(2) 0.0002(18) 0.022(2) 0.0050(17)
O1 0.046(3) 0.022(3) 0.044(3) -0.004(2) 0.010(3) -0.002(2)
O2 0.047(3) 0.035(3) 0.031(3) -0.002(2) 0.002(2) 0.010(3)
O3 0.059(4) 0.046(4) 0.050(4) -0.003(3) 0.007(3) -0.006(3)
O4 0.048(4) 0.050(4) 0.056(4) 0.014(3) 0.021(3) 0.004(3)
O5 0.069(4) 0.045(4) 0.036(3) -0.004(3) -0.002(3) -0.012(3)
O6 0.055(4) 0.052(4) 0.055(4) -0.001(3) 0.014(3) -0.001(3)
O7 0.042(3) 0.045(4) 0.040(3) 0.002(3) 0.006(3) 0.007(3)
O8 0.060(4) 0.063(4) 0.045(4) 0.010(3) 0.017(3) 0.012(3)
O9 0.040(3) 0.053(4) 0.048(3) -0.014(3) 0.019(3) -0.011(3)
O10B 0.043(10) 0.047(11) 0.053(13) -0.005(8) 0.029(8) -0.002(8)
O10A 0.038(7) 0.072(10) 0.076(15) -0.026(9) 0.024(7) -0.015(6)
O11B 0.070(14) 0.09(3) 0.122(17) 0.003(17) 0.022(13) 0.033(16)
O11A 0.081(9) 0.030(8) 0.057(10) -0.009(8) 0.034(8) 0.009(6)
O12A 0.067(9) 0.086(11) 0.119(18) 0.001(11) 0.046(8) -0.004(8)
O12B 0.084(11) 0.09(2) 0.073(11) -0.035(11) 0.042(9) -0.025(12)
C1 0.037(4) 0.015(4) 0.037(5) 0.006(3) 0.004(4) -0.008(3)
C2 0.028(4) 0.023(4) 0.041(5) 0.007(4) 0.009(3) 0.003(3)
C3 0.040(5) 0.028(5) 0.049(5) 0.011(4) 0.020(4) 0.002(4)
C4 0.029(5) 0.031(5) 0.069(6) 0.015(4) 0.018(4) 0.005(3)
C5 0.027(4) 0.034(5) 0.063(6) 0.009(4) 0.006(4) -0.003(3)
C6 0.039(5) 0.023(4) 0.052(5) 0.003(4) 0.007(4) -0.006(4)
C7 0.049(5) 0.039(5) 0.034(5) -0.002(4) 0.011(4) -0.001(4)
C8 0.037(5) 0.065(7) 0.103(8) 0.021(6) 0.032(5) 0.008(5)
C9 0.046(5) 0.058(6) 0.066(7) -0.018(5) 0.005(5) -0.004(5)
C10 0.031(4) 0.027(4) 0.032(4) -0.005(3) 0.009(3) -0.002(3)
C11 0.035(4) 0.035(5) 0.032(4) 0.002(4) 0.014(4) 0.003(4)
C12 0.039(5) 0.044(5) 0.034(5) -0.005(4) 0.009(4) -0.006(4)
C13 0.050(6) 0.046(6) 0.051(6) -0.015(5) 0.020(5) -0.015(4)
C14 0.056(6) 0.024(5) 0.054(6) -0.003(4) 0.024(5) 0.003(4)
C15 0.037(4) 0.025(5) 0.044(5) -0.002(4) 0.013(4) -0.004(3)
C16 0.035(5) 0.050(6) 0.042(5) 0.010(4) 0.004(4) 0.004(4)
C17 0.078(7) 0.055(7) 0.069(7) -0.019(5) 0.015(6) -0.024(5)
C18 0.041(5) 0.032(5) 0.082(7) 0.018(5) 0.000(5) 0.005(4)
C19 0.046(5) 0.019(4) 0.027(4) -0.001(3) 0.002(4) -0.005(3)
C20 0.044(5) 0.016(4) 0.039(5) 0.002(4) 0.013(4) -0.004(3)
C21 0.073(6) 0.030(5) 0.033(5) -0.002(4) 0.019(4) -0.002(4)
C22 0.073(6) 0.031(5) 0.032(5) 0.001(4) 0.008(5) -0.020(4)
C23 0.064(6) 0.039(5) 0.041(5) 0.001(4) 0.000(5) -0.028(5)
C24 0.051(5) 0.041(5) 0.038(5) 0.003(4) 0.006(4) -0.014(4)
C25 0.051(5) 0.035(5) 0.051(5) -0.005(4) 0.013(4) -0.002(4)
C26 0.095(8) 0.061(7) 0.041(6) 0.002(5) -0.001(5) -0.031(6)
C27 0.055(6) 0.107(9) 0.057(6) -0.014(6) 0.024(5) -0.030(6)
C28B 0.056(13) 0.021(13) 0.03(2) -0.009(11) 0.004(13) -0.003(10)
C28A 0.046(7) 0.021(8) 0.027(9) -0.004(6) 0.004(6) -0.005(5)
C29A 0.045(6) 0.020(6) 0.029(6) -0.002(4) 0.007(5) 0.000(5)
C29B 0.047(11) 0.023(11) 0.031(14) -0.009(9) 0.002(11) -0.001(9)
C30B 0.052(12) 0.016(13) 0.047(16) -0.017(10) -0.005(12) 0.004(10)
C30A 0.056(7) 0.036(8) 0.029(7) 0.002(6) 0.003(6) 0.003(6)
C31B 0.049(11) 0.022(13) 0.06(2) -0.012(11) -0.014(12) 0.002(9)
C31A 0.054(7) 0.037(9) 0.034(8) 0.000(6) -0.001(7) 0.003(6)
C32A 0.051(7) 0.034(10) 0.046(10) -0.002(7) -0.003(6) -0.002(6)
C32B 0.052(12) 0.032(14) 0.08(2) -0.001(13) -0.007(13) 0.003(10)
C33A 0.049(7) 0.021(8) 0.042(9) -0.004(6) 0.001(6) -0.005(5)
C33B 0.049(11) 0.022(15) 0.04(2) -0.006(12) 0.006(11) 0.003(8)
C34B 0.049(14) 0.045(16) 0.043(19) 0.023(14) -0.008(14) -0.004(14)
C34A 0.060(9) 0.034(9) 0.029(10) 0.000(7) 0.007(9) -0.017(8)
C35A 0.069(10) 0.082(15) 0.053(11) 0.010(9) -0.015(8) 0.009(10)
C35B 0.064(14) 0.08(2) 0.10(3) 0.000(18) -0.034(17) 0.016(15)
C36B 0.044(18) 0.038(17) 0.12(3) 0.026(18) 0.01(2) -0.003(13)
C36A 0.049(11) 0.026(10) 0.046(11) -0.004(7) 0.000(8) -0.011(7)
C37 0.074(7) 0.065(7) 0.040(6) 0.007(5) 0.016(5) 0.014(5)
C38 0.062(8) 0.133(12) 0.059(7) -0.021(8) -0.005(6) 0.022(7)
C39 0.075(8) 0.109(11) 0.075(8) -0.027(8) 0.011(7) -0.027(7)
C40 0.075(8) 0.075(8) 0.083(8) 0.003(6) 0.008(6) -0.034(6)
C41 0.065(7) 0.057(7) 0.089(8) 0.022(6) -0.007(6) -0.013(5)
C42B 0.070(14) 0.065(16) 0.09(2) 0.009(14) 0.022(14) -0.004(11)
C42A 0.064(14) 0.047(15) 0.041(11) 0.005(10) 0.007(10) -0.025(11)
C43B 0.13(2) 0.037(15) 0.07(2) 0.021(13) 0.033(18) 0.004(12)
C43A 0.054(16) 0.036(17) 0.041(11) 0.004(12) 0.011(10) -0.031(13)
C44 0.055(6) 0.067(7) 0.072(7) 0.023(6) 0.002(5) -0.009(5)
C45 0.085(8) 0.053(7) 0.047(6) -0.013(5) 0.013(5) 0.010(5)
C46 0.073(8) 0.094(9) 0.059(7) -0.011(6) 0.008(6) 0.026(6)
C47 0.061(7) 0.080(8) 0.069(7) 0.001(6) 0.005(6) -0.006(6)
C48 0.078(7) 0.054(6) 0.041(5) -0.010(5) 0.011(5) -0.010(5)
C49 0.085(8) 0.047(6) 0.060(6) 0.025(5) 0.025(6) 0.016(5)
C50A 0.056(17) 0.063(19) 0.13(2) 0.056(19) 0.009(15) 0.002(15)
C50B 0.07(2) 0.10(3) 0.08(2) 0.038(16) 0.002(15) 0.022(17)
C51B 0.045(15) 0.093(19) 0.11(2) 0.020(15) 0.005(14) -0.006(14)
C51A 0.054(14) 0.065(19) 0.13(2) 0.024(15) -0.018(13) -0.015(11)
C52 0.075(8) 0.073(8) 0.075(8) -0.005(6) 0.002(6) -0.012(6)
C53 0.031(5) 0.053(6) 0.040(5) -0.012(4) 0.008(4) -0.001(4)
C54 0.041(5) 0.040(5) 0.038(5) -0.011(4) 0.019(4) -0.006(4)
C55 0.051(5) 0.047(6) 0.051(6) 0.010(5) 0.025(5) 0.008(4)
C56 0.049(6) 0.064(7) 0.036(5) 0.007(5) 0.023(4) 0.008(5)
C57 0.039(5) 0.069(7) 0.043(5) -0.008(5) 0.010(4) 0.003(5)
C58 0.042(5) 0.056(6) 0.048(5) -0.017(5) 0.009(4) -0.002(5)
C59 0.048(5) 0.034(5) 0.059(6) -0.013(4) 0.024(4) -0.011(4)
C60 0.065(7) 0.104(9) 0.054(6) 0.029(6) 0.027(5) 0.033(6)
C61 0.053(6) 0.069(7) 0.074(7) -0.026(6) 0.000(5) -0.015(5)
C62 0.040(5) 0.035(5) 0.041(5) -0.010(4) 0.001(4) 0.002(4)
C63 0.040(5) 0.060(6) 0.054(6) -0.020(5) 0.005(4) 0.004(4)
C64 0.032(5) 0.056(6) 0.079(7) -0.025(5) 0.004(5) -0.001(4)
C65 0.040(5) 0.047(6) 0.085(8) -0.026(5) 0.022(5) -0.001(4)
C66 0.050(6) 0.059(6) 0.054(6) -0.007(5) 0.020(5) -0.001(5)
C67 0.041(5) 0.038(5) 0.050(5) -0.012(4) 0.011(4) -0.001(4)
C68 0.043(6) 0.136(11) 0.053(7) -0.033(7) -0.005(5) -0.010(6)
C69 0.050(6) 0.073(8) 0.119(9) -0.030(7) 0.038(6) -0.010(5)
C70 0.045(5) 0.078(7) 0.043(5) -0.018(5) 0.007(4) -0.003(5)
C71B 0.050(9) 0.042(11) 0.05(2) -0.007(10) 0.004(10) -0.014(8)
C71A 0.046(6) 0.017(6) 0.037(12) -0.014(6) 0.001(6) 0.001(5)
C72A 0.053(6) 0.029(7) 0.061(19) 0.004(7) 0.004(8) 0.000(5)
C72B 0.044(8) 0.039(11) 0.017(19) 0.001(9) 0.000(9) -0.009(6)
C73A 0.049(6) 0.029(8) 0.092(19) 0.011(9) 0.003(9) -0.001(5)
C73B 0.053(9) 0.045(11) 0.07(3) 0.004(13) 0.001(12) -0.001(7)
C74A 0.048(6) 0.049(8) 0.091(18) 0.008(9) 0.001(9) 0.000(5)
C74B 0.052(9) 0.048(10) 0.05(2) 0.002(12) -0.001(12) 0.001(7)
C75B 0.063(14) 0.051(10) 0.07(3) -0.009(13) 0.015(14) -0.006(9)
C75A 0.044(8) 0.056(9) 0.12(3) 0.013(10) 0.009(10) -0.001(6)
C76A 0.049(6) 0.028(6) 0.057(11) -0.024(6) 0.013(6) -0.001(5)
C76B 0.050(10) 0.048(10) 0.06(2) -0.022(11) 0.003(11) -0.016(8)
C77B 0.045(8) 0.019(11) 0.024(13) 0.010(10) 0.008(8) -0.005(7)
C77A 0.051(6) 0.037(10) 0.071(16) -0.004(11) 0.007(8) -0.001(6)
C78B 0.071(15) 0.065(14) 0.09(3) 0.019(18) 0.020(19) 0.019(13)
C78A 0.059(10) 0.068(10) 0.11(2) 0.022(12) 0.002(12) 0.013(8)
C79A 0.066(11) 0.039(8) 0.055(15) -0.022(8) 0.030(10) -0.008(7)
C79B 0.050(17) 0.052(11) 0.08(3) -0.018(17) 0.03(2) -0.012(12)
C80 0.056(6) 0.025(5) 0.042(5) 0.003(4) 0.008(4) -0.004(4)
C81 0.069(6) 0.029(5) 0.046(5) -0.001(4) 0.018(5) -0.002(4)
C82 0.073(7) 0.047(6) 0.067(7) 0.005(5) 0.030(6) -0.009(5)
C83 0.112(10) 0.077(8) 0.049(7) -0.003(6) 0.040(7) -0.021(7)
C84 0.079(8) 0.083(8) 0.048(6) 0.000(6) 0.012(6) -0.029(6)
C85 0.073(7) 0.056(6) 0.044(6) 0.009(5) 0.020(5) -0.018(5)
C86 0.052(6) 0.058(7) 0.062(6) 0.006(5) 0.009(5) 0.007(5)
C87 0.146(13) 0.145(14) 0.080(9) -0.018(9) 0.067(9) -0.050(11)
C88 0.070(7) 0.102(10) 0.064(7) -0.003(6) 0.001(6) -0.023(7)
C89 0.061(6) 0.093(8) 0.063(7) -0.022(6) 0.030(5) -0.032(6)
C90 0.053(7) 0.147(12) 0.065(7) -0.019(7) 0.009(6) -0.040(7)
C91 0.077(7) 0.073(8) 0.055(6) -0.028(6) 0.016(6) -0.028(6)
C92 0.059(6) 0.037(5) 0.061(6) -0.006(5) 0.031(5) -0.004(4)
C93B 0.078(19) 0.061(14) 0.081(18) 0.011(13) 0.037(13) 0.009(12)
C93A 0.022(8) 0.077(11) 0.072(13) -0.003(11) 0.006(8) 0.002(8)
C94A 0.033(8) 0.110(16) 0.068(12) 0.017(11) 0.009(8) 0.001(9)
C94B 0.067(16) 0.071(18) 0.059(18) 0.009(13) 0.044(11) 0.029(13)
C95A 0.061(13) 0.16(3) 0.046(14) -0.012(12) 0.018(10) -0.029(13)
C95B 0.058(17) 0.081(19) 0.040(14) 0.008(12) 0.010(10) 0.023(12)
C96B 0.056(14) 0.063(14) 0.043(14) 0.007(11) -0.007(10) -0.012(11)
C96A 0.052(12) 0.099(16) 0.10(2) -0.045(14) 0.030(11) -0.027(10)
C97A 0.074(8) 0.032(8) 0.108(16) -0.004(9) 0.026(10) 0.008(6)
C97B 0.115(17) 0.09(2) 0.120(15) -0.030(18) 0.011(14) 0.031(16)
C98B 0.129(18) 0.16(3) 0.133(17) -0.014(17) 0.038(14) 0.067(17)
C98A 0.072(10) 0.034(8) 0.18(3) 0.001(12) 0.011(13) 0.004(7)
C99B 0.10(2) 0.09(3) 0.162(19) 0.03(2) 0.049(17) 0.06(2)
C99A 0.072(9) 0.054(10) 0.075(16) 0.005(11) 0.024(11) 0.004(7)
C100 0.083(10) 0.045(8) 0.13(2) -0.005(11) 0.036(12) 0.000(7)
C101 0.100(18) 0.10(2) 0.118(14) 0.020(16) 0.028(13) 0.059(17)
C102 0.090(13) 0.097(12) 0.117(19) -0.034(11) 0.006(12) 0.011(9)
C103 0.096(15) 0.115(17) 0.09(2) -0.038(16) 0.027(12) -0.005(11)
C104 0.20(3) 0.117(15) 0.13(2) -0.069(16) -0.013(18) 0.025(15)
C105 0.15(2) 0.088(11) 0.17(3) -0.005(15) -0.013(18) -0.006(11)
C106 0.097(15) 0.13(3) 0.067(12) -0.029(14) 0.051(10) -0.007(17)
C107 0.087(12) 0.15(3) 0.108(18) 0.036(17) 0.062(11) 0.027(15)
C108 0.099(17) 0.15(4) 0.079(15) -0.001(19) 0.052(12) 0.01(2)
C109 0.063(14) 0.17(3) 0.061(11) -0.032(13) 0.036(9) -0.016(14)

loop_
_atom_type_symbol
_atom_type_description
_atom_type_scat_dispersion_real
_atom_type_scat_dispersion_imag
_atom_type_scat_source
C C 0.0033 0.0016 'International Tables Vol C Tables 4.2.6.8 and 6.1.1.4'
H H 0.0000 0.0000 'International Tables Vol C Tables 4.2.6.8 and 6.1.1.4'
Na Na 0.0362 0.0249 'International Tables Vol C Tables 4.2.6.8 and 6.1.1.4'
O O 0.0106 0.0060 'International Tables Vol C Tables 4.2.6.8 and 6.1.1.4'
P P 0.1023 0.0942 'International Tables Vol C Tables 4.2.6.8 and 6.1.1.4'

loop_
_geom_angle_atom_site_label_1
_geom_angle_atom_site_label_2
_geom_angle_atom_site_label_3
_geom_angle
_geom_angle_site_symmetry_1
_geom_angle_site_symmetry_3
_geom_angle_publ_flag
O1 P1 Na1 35.2(2) . . ?
O1 P1 C1 102.0(3) . . ?
O1 P1 C10 109.1(3) . . ?
C1 P1 Na1 114.2(2) . . ?
C1 P1 C10 100.9(3) . . ?
C10 P1 Na1 132.5(2) . . ?
O2 P2 Na2 39.4(2) . . ?
O2 P2 C19 102.8(3) . . ?
O2 P2 C28B 104.7(10) . . ?
O2 P2 C28A 112.6(6) . . ?
C19 P2 Na2 132.1(2) . . ?
C19 P2 C28B 103(2) . . ?
C28B P2 Na2 113.4(16) . . ?
C28A P2 Na2 118.0(10) . . ?
C28A P2 C19 101.9(13) . . ?
O7 P3 Na4 35.3(2) . . ?
O7 P3 C53 103.8(3) . . ?
O7 P3 C62 109.3(3) . . ?
C53 P3 Na4 129.4(3) . . ?
C53 P3 C62 100.9(4) . . ?
C62 P3 Na4 117.9(3) . . ?
O8 P4 Na3 38.4(2) . . ?
O8 P4 C71B 111.5(12) . . ?
O8 P4 C71A 99.5(8) . . ?
O8 P4 C80 110.4(4) . . ?
C71B P4 Na3 134.4(14) . . ?
C71A P4 Na3 122.0(8) . . ?
C80 P4 Na3 125.5(3) . . ?
C80 P4 C71B 93.5(13) . . ?
C80 P4 C71A 102.5(7) . . ?
Na2 Na1 P1 67.61(8) . . ?
O1 Na1 P1 23.39(14) . . ?
O1 Na1 Na2 45.62(15) . . ?
O1 Na1 O3 116.3(2) . . ?
O1 Na1 O4 108.2(2) . . ?
O2 Na1 P1 113.27(17) . . ?
O2 Na1 Na2 46.25(15) . . ?
O2 Na1 O1 90.2(2) . . ?
O2 Na1 O3 123.7(2) . . ?
O2 Na1 O4 122.5(2) . . ?
O3 Na1 P1 98.26(18) . . ?
O3 Na1 Na2 125.1(2) . . ?
O4 Na1 P1 97.24(17) . . ?
O4 Na1 Na2 136.6(2) . . ?
O4 Na1 O3 96.4(2) . . ?
Na1 Na2 P2 68.99(9) . . ?
O1 Na2 P2 114.45(17) . . ?
O1 Na2 Na1 45.87(15) . . ?
O1 Na2 O2 89.4(2) . . ?
O1 Na2 O5 127.8(2) . . ?
O1 Na2 O6 112.7(2) . . ?
O2 Na2 P2 25.55(14) . . ?
O2 Na2 Na1 45.21(15) . . ?
O2 Na2 O5 109.4(2) . . ?
O2 Na2 O6 110.0(2) . . ?
O5 Na2 P2 95.99(18) . . ?
O5 Na2 Na1 140.9(2) . . ?
O5 Na2 O6 105.7(2) . . ?
O6 Na2 P2 94.23(18) . . ?
O6 Na2 Na1 111.10(19) . . ?
Na4 Na3 P4 66.63(10) . . ?
O7 Na3 P4 109.05(18) . . ?
O7 Na3 Na4 45.77(16) . . ?
O7 Na3 O8 91.2(2) . . ?
O7 Na3 O9 131.3(2) . . ?
O7 Na3 O10B 116.8(7) . . ?
O7 Na3 O10A 112.0(6) . . ?
O8 Na3 P4 25.72(17) . . ?
O8 Na3 Na4 45.53(18) . . ?
O8 Na3 O9 115.9(3) . . ?
O8 Na3 O10B 107.2(7) . . ?
O8 Na3 O10A 119.7(6) . . ?
O9 Na3 P4 90.24(17) . . ?
O9 Na3 Na4 144.3(2) . . ?
O10B Na3 P4 112.5(7) . . ?
O10B Na3 Na4 119.4(6) . . ?
O10B Na3 O9 94.0(7) . . ?
O10A Na3 P4 124.5(6) . . ?
O10A Na3 Na4 125.6(5) . . ?
O10A Na3 O9 89.7(5) . . ?
Na3 Na4 P3 68.42(10) . . ?
O7 Na4 P3 23.62(15) . . ?
O7 Na4 Na3 45.10(16) . . ?
O7 Na4 O11B 113.7(13) . . ?
O7 Na4 O11A 106.8(9) . . ?
O7 Na4 O12A 112.1(7) . . ?
O7 Na4 O12B 108.4(10) . . ?
O8 Na4 P3 113.7(2) . . ?
O8 Na4 Na3 45.24(17) . . ?
O8 Na4 O7 90.2(2) . . ?
O8 Na4 O11B 135.6(8) . . ?
O8 Na4 O11A 135.9(5) . . ?
O8 Na4 O12A 106.0(6) . . ?
O8 Na4 O12B 119.1(6) . . ?
O11B Na4 P3 96.3(11) . . ?
O11B Na4 Na3 144.8(12) . . ?
O11A Na4 P3 90.4(8) . . ?
O11A Na4 Na3 137.9(9) . . ?
O11A Na4 O12A 104.6(10) . . ?
O12A Na4 P3 101.2(6) . . ?
O12A Na4 Na3 114.7(7) . . ?
O12B Na4 P3 93.3(9) . . ?
O12B Na4 Na3 121.8(9) . . ?
O12B Na4 O11B 89.4(12) . . ?
P1 O1 Na1 121.4(3) . . ?
P1 O1 Na2 142.9(3) . . ?
Na2 O1 Na1 88.5(2) . . ?
P2 O2 Na1 146.1(3) . . ?
P2 O2 Na2 115.1(3) . . ?
Na1 O2 Na2 88.5(2) . . ?
C37 O3 Na1 132.9(6) . . ?
C40 O3 Na1 117.5(6) . . ?
C40 O3 C37 109.3(7) . . ?
C41 O4 Na1 117.4(6) . . ?
C41 O4 C44 109.1(7) . . ?
C44 O4 Na1 117.1(5) . . ?
C45 O5 Na2 121.4(5) . . ?
C45 O5 C48 106.8(6) . . ?
C48 O5 Na2 131.7(5) . . ?
C49 O6 Na2 141.7(6) . . ?
C52 O6 Na2 110.4(6) . . ?
C52 O6 C49 106.8(8) . . ?
P3 O7 Na3 148.1(3) . . ?
P3 O7 Na4 121.1(3) . . ?
Na3 O7 Na4 89.1(2) . . ?
P4 O8 Na3 115.9(4) . . ?
P4 O8 Na4 133.4(4) . . ?
Na3 O8 Na4 89.2(2) . . ?
C89 O9 Na3 133.2(5) . . ?
C89 O9 C92 104.6(6) . . ?
C92 O9 Na3 115.1(5) . . ?
C93B O10B Na3 123.2(19) . . ?
C93B O10B C96B 109(2) . . ?
C96B O10B Na3 109.6(15) . . ?
C93A O10A Na3 124.7(10) . . ?
C93A O10A C96A 106.8(15) . . ?
C96A O10A Na3 125.0(15) . . ?
C97B O11B Na4 120(2) . . ?
C101 O11B Na4 126.3(18) . . ?
C101 O11B C97B 107.7(17) . . ?
C97A O11A Na4 124.3(17) . . ?
C100 O11A Na4 125.8(18) . . ?
C100 O11A C97A 109.9(12) . . ?
C102 O12A Na4 113.0(16) . . ?
C105 O12A Na4 129(2) . . ?
C105 O12A C102 112.7(16) . . ?
C106 O12B Na4 120.6(18) . . ?
C109 O12B Na4 129(2) . . ?
C109 O12B C106 106.1(17) . . ?
C2 C1 P1 124.6(5) . . ?
C2 C1 C6 118.5(7) . . ?
C6 C1 P1 116.5(6) . . ?
C1 C2 C3 120.1(7) . . ?
C1 C2 C7 123.2(7) . . ?
C3 C2 C7 116.7(7) . . ?
C2 C3 H3 119.3 . . ?
C4 C3 C2 121.4(8) . . ?
C4 C3 H3 119.3 . . ?
C3 C4 C8 119.2(9) . . ?
C5 C4 C3 118.7(7) . . ?
C5 C4 C8 121.8(8) . . ?
C4 C5 H5 119.3 . . ?
C4 C5 C6 121.4(7) . . ?
C6 C5 H5 119.3 . . ?
C1 C6 C9 123.2(7) . . ?
C5 C6 C1 119.8(8) . . ?
C5 C6 C9 116.9(7) . . ?
C2 C7 H7A 109.5 . . ?
C2 C7 H7B 109.5 . . ?
C2 C7 H7C 109.5 . . ?
H7A C7 H7B 109.5 . . ?
H7A C7 H7C 109.5 . . ?
H7B C7 H7C 109.5 . . ?
C4 C8 H8A 109.5 . . ?
C4 C8 H8B 109.5 . . ?
C4 C8 H8C 109.5 . . ?
H8A C8 H8B 109.5 . . ?
H8A C8 H8C 109.5 . . ?
H8B C8 H8C 109.5 . . ?
C6 C9 H9A 109.5 . . ?
C6 C9 H9B 109.5 . . ?
C6 C9 H9C 109.5 . . ?
H9A C9 H9B 109.5 . . ?
H9A C9 H9C 109.5 . . ?
H9B C9 H9C 109.5 . . ?
C11 C10 P1 124.0(6) . . ?
C15 C10 P1 118.0(5) . . ?
C15 C10 C11 117.2(7) . . ?
C10 C11 C16 123.8(7) . . ?
C12 C11 C10 119.5(7) . . ?
C12 C11 C16 116.7(7) . . ?
C11 C12 H12 118.0 . . ?
C13 C12 C11 124.0(8) . . ?
C13 C12 H12 118.0 . . ?
C12 C13 C14 115.9(7) . . ?
C12 C13 C17 122.2(9) . . ?
C14 C13 C17 121.9(9) . . ?
C13 C14 H14 118.9 . . ?
C15 C14 C13 122.2(8) . . ?
C15 C14 H14 118.9 . . ?
C10 C15 C18 121.7(7) . . ?
C14 C15 C10 121.1(7) . . ?
C14 C15 C18 117.2(7) . . ?
C11 C16 H16A 109.5 . . ?
C11 C16 H16B 109.5 . . ?
C11 C16 H16C 109.5 . . ?
H16A C16 H16B 109.5 . . ?
H16A C16 H16C 109.5 . . ?
H16B C16 H16C 109.5 . . ?
C13 C17 H17A 109.5 . . ?
C13 C17 H17B 109.5 . . ?
C13 C17 H17C 109.5 . . ?
H17A C17 H17B 109.5 . . ?
H17A C17 H17C 109.5 . . ?
H17B C17 H17C 109.5 . . ?
C15 C18 H18A 109.5 . . ?
C15 C18 H18B 109.5 . . ?
C15 C18 H18C 109.5 . . ?
H18A C18 H18B 109.5 . . ?
H18A C18 H18C 109.5 . . ?
H18B C18 H18C 109.5 . . ?
C20 C19 P2 123.6(6) . . ?
C24 C19 P2 118.3(6) . . ?
C24 C19 C20 117.2(7) . . ?
C19 C20 C25 122.1(7) . . ?
C21 C20 C19 120.4(7) . . ?
C21 C20 C25 117.5(7) . . ?
C20 C21 H21 118.7 . . ?
C20 C21 C22 122.6(8) . . ?
C22 C21 H21 118.7 . . ?
C21 C22 C26 122.5(8) . . ?
C23 C22 C21 116.4(7) . . ?
C23 C22 C26 121.1(8) . . ?
C22 C23 H23 118.5 . . ?
C22 C23 C24 123.0(8) . . ?
C24 C23 H23 118.5 . . ?
C19 C24 C27 121.6(7) . . ?
C23 C24 C19 120.3(8) . . ?
C23 C24 C27 118.1(8) . . ?
C20 C25 H25A 109.5 . . ?
C20 C25 H25B 109.5 . . ?
C20 C25 H25C 109.5 . . ?
H25A C25 H25B 109.5 . . ?
H25A C25 H25C 109.5 . . ?
H25B C25 H25C 109.5 . . ?
C22 C26 H26A 109.5 . . ?
C22 C26 H26B 109.5 . . ?
C22 C26 H26C 109.5 . . ?
H26A C26 H26B 109.5 . . ?
H26A C26 H26C 109.5 . . ?
H26B C26 H26C 109.5 . . ?
C24 C27 H27A 109.5 . . ?
C24 C27 H27B 109.5 . . ?
C24 C27 H27C 109.5 . . ?
H27A C27 H27B 109.5 . . ?
H27A C27 H27C 109.5 . . ?
H27B C27 H27C 109.5 . . ?
C29B C28B P2 116.7(17) . . ?
C33B C28B P2 125.8(18) . . ?
C33B C28B C29B 116.7(18) . . ?
C29A C28A P2 114.7(11) . . ?
C33A C28A P2 125.1(11) . . ?
C33A C28A C29A 118.7(12) . . ?
C28A C29A C34A 122.6(12) . . ?
C30A C29A C28A 120.0(13) . . ?
C30A C29A C34A 117.4(12) . . ?
C28B C29B C34B 121.4(19) . . ?
C30B C29B C28B 123(2) . . ?
C30B C29B C34B 114(2) . . ?
C29B C30B H30B 120.7 . . ?
C31B C30B C29B 119(2) . . ?
C31B C30B H30B 120.7 . . ?
C29A C30A H30A 119.2 . . ?
C31A C30A C29A 121.6(13) . . ?
C31A C30A H30A 119.2 . . ?
C30B C31B C32B 118.5(19) . . ?
C30B C31B C35B 121(2) . . ?
C32B C31B C35B 120(2) . . ?
C30A C31A C35A 120.9(15) . . ?
C32A C31A C30A 118.1(12) . . ?
C32A C31A C35A 121.0(17) . . ?
C31A C32A H32A 119.1 . . ?
C31A C32A C33A 121.8(14) . . ?
C33A C32A H32A 119.1 . . ?
C31B C32B H32B 118.3 . . ?
C31B C32B C33B 123(2) . . ?
C33B C32B H32B 118.3 . . ?
C28A C33A C32A 119.7(13) . . ?
C28A C33A C36A 125.3(12) . . ?
C32A C33A C36A 115.0(13) . . ?
C28B C33B C36B 124(2) . . ?
C32B C33B C28B 119(2) . . ?
C32B C33B C36B 117(2) . . ?
C29B C34B H34A 109.5 . . ?
C29B C34B H34B 109.5 . . ?
C29B C34B H34C 109.5 . . ?
H34A C34B H34B 109.5 . . ?
H34A C34B H34C 109.5 . . ?
H34B C34B H34C 109.5 . . ?
C29A C34A H34D 109.5 . . ?
C29A C34A H34E 109.5 . . ?
C29A C34A H34F 109.5 . . ?
H34D C34A H34E 109.5 . . ?
H34D C34A H34F 109.5 . . ?
H34E C34A H34F 109.5 . . ?
C31A C35A H35A 109.5 . . ?
C31A C35A H35B 109.5 . . ?
C31A C35A H35C 109.5 . . ?
H35A C35A H35B 109.5 . . ?
H35A C35A H35C 109.5 . . ?
H35B C35A H35C 109.5 . . ?
C31B C35B H35D 109.5 . . ?
C31B C35B H35E 109.5 . . ?
C31B C35B H35F 109.5 . . ?
H35D C35B H35E 109.5 . . ?
H35D C35B H35F 109.5 . . ?
H35E C35B H35F 109.5 . . ?
C33B C36B H36A 109.5 . . ?
C33B C36B H36B 109.5 . . ?
C33B C36B H36C 109.5 . . ?
H36A C36B H36B 109.5 . . ?
H36A C36B H36C 109.5 . . ?
H36B C36B H36C 109.5 . . ?
C33A C36A H36D 109.5 . . ?
C33A C36A H36E 109.5 . . ?
C33A C36A H36F 109.5 . . ?
H36D C36A H36E 109.5 . . ?
H36D C36A H36F 109.5 . . ?
H36E C36A H36F 109.5 . . ?
O3 C37 H37A 110.6 . . ?
O3 C37 H37B 110.6 . . ?
O3 C37 C38 105.5(9) . . ?
H37A C37 H37B 108.8 . . ?
C38 C37 H37A 110.6 . . ?
C38 C37 H37B 110.6 . . ?
C37 C38 H38A 111.3 . . ?
C37 C38 H38B 111.3 . . ?
H38A C38 H38B 109.2 . . ?
C39 C38 C37 102.3(9) . . ?
C39 C38 H38A 111.3 . . ?
C39 C38 H38B 111.3 . . ?
C38 C39 H39A 111.2 . . ?
C38 C39 H39B 111.2 . . ?
C38 C39 C40 102.6(9) . . ?
H39A C39 H39B 109.2 . . ?
C40 C39 H39A 111.2 . . ?
C40 C39 H39B 111.2 . . ?
O3 C40 C39 107.2(9) . . ?
O3 C40 H40A 110.3 . . ?
O3 C40 H40B 110.3 . . ?
C39 C40 H40A 110.3 . . ?
C39 C40 H40B 110.3 . . ?
H40A C40 H40B 108.5 . . ?
O4 C41 H41A 111.2 . . ?
O4 C41 H41B 111.2 . . ?
O4 C41 H41C 111.5 . . ?
O4 C41 H41D 111.5 . . ?
O4 C41 C42B 101.2(12) . . ?
O4 C41 C42A 102.8(10) . . ?
H41A C41 H41B 109.1 . . ?
H41C C41 H41D 109.3 . . ?
C42B C41 H41C 111.5 . . ?
C42B C41 H41D 111.5 . . ?
C42A C41 H41A 111.2 . . ?
C42A C41 H41B 111.2 . . ?
C41 C42B H42A 112.0 . . ?
C41 C42B H42B 112.0 . . ?
H42A C42B H42B 109.7 . . ?
C43B C42B C41 98.8(16) . . ?
C43B C42B H42A 112.0 . . ?
C43B C42B H42B 112.0 . . ?
C41 C42A H42C 112.5 . . ?
C41 C42A H42D 112.5 . . ?
H42C C42A H42D 110.0 . . ?
C43A C42A C41 96.5(15) . . ?
C43A C42A H42C 112.5 . . ?
C43A C42A H42D 112.5 . . ?
C42B C43B H43A 112.7 . . ?
C42B C43B H43B 112.7 . . ?
C42B C43B C44 95.2(15) . . ?
H43A C43B H43B 110.2 . . ?
C44 C43B H43A 112.7 . . ?
C44 C43B H43B 112.7 . . ?
C42A C43A H43C 112.3 . . ?
C42A C43A H43D 112.3 . . ?
C42A C43A C44 97.5(14) . . ?
H43C C43A H43D 109.9 . . ?
C44 C43A H43C 112.3 . . ?
C44 C43A H43D 112.3 . . ?
O4 C44 C43B 104.7(11) . . ?
O4 C44 C43A 102.5(11) . . ?
O4 C44 H44A 111.3 . . ?
O4 C44 H44B 111.3 . . ?
O4 C44 H44C 110.8 . . ?
O4 C44 H44D 110.8 . . ?
C43B C44 H44C 110.8 . . ?
C43B C44 H44D 110.8 . . ?
C43A C44 H44A 111.3 . . ?
C43A C44 H44B 111.3 . . ?
H44A C44 H44B 109.2 . . ?
H44C C44 H44D 108.9 . . ?
O5 C45 H45A 111.2 . . ?
O5 C45 H45B 111.2 . . ?
O5 C45 C46 102.9(8) . . ?
H45A C45 H45B 109.1 . . ?
C46 C45 H45A 111.2 . . ?
C46 C45 H45B 111.2 . . ?
C45 C46 H46A 111.4 . . ?
C45 C46 H46B 111.4 . . ?
H46A C46 H46B 109.3 . . ?
C47 C46 C45 101.8(8) . . ?
C47 C46 H46A 111.4 . . ?
C47 C46 H46B 111.4 . . ?
C46 C47 H47A 110.6 . . ?
C46 C47 H47B 110.6 . . ?
H47A C47 H47B 108.7 . . ?
C48 C47 C46 105.7(8) . . ?
C48 C47 H47A 110.6 . . ?
C48 C47 H47B 110.6 . . ?
O5 C48 C47 106.2(8) . . ?
O5 C48 H48A 110.5 . . ?
O5 C48 H48B 110.5 . . ?
C47 C48 H48A 110.5 . . ?
C47 C48 H48B 110.5 . . ?
H48A C48 H48B 108.7 . . ?
O6 C49 H49A 111.0 . . ?
O6 C49 H49B 111.0 . . ?
O6 C49 H49C 109.8 . . ?
O6 C49 H49D 109.8 . . ?
O6 C49 C50A 103.8(14) . . ?
O6 C49 C50B 109.2(13) . . ?
H49A C49 H49B 109.0 . . ?
H49C C49 H49D 108.3 . . ?
C50A C49 H49A 111.0 . . ?
C50A C49 H49B 111.0 . . ?
C50B C49 H49C 109.8 . . ?
C50B C49 H49D 109.8 . . ?
C49 C50A H50A 111.3 . . ?
C49 C50A H50B 111.3 . . ?
C49 C50A C51A 102.4(18) . . ?
H50A C50A H50B 109.2 . . ?
C51A C50A H50A 111.3 . . ?
C51A C50A H50B 111.3 . . ?
C49 C50B H50C 111.4 . . ?
C49 C50B H50D 111.4 . . ?
C49 C50B C51B 102(2) . . ?
H50C C50B H50D 109.2 . . ?
C51B C50B H50C 111.4 . . ?
C51B C50B H50D 111.4 . . ?
C50B C51B H51A 111.7 . . ?
C50B C51B H51B 111.7 . . ?
C50B C51B C52 101(2) . . ?
H51A C51B H51B 109.4 . . ?
C52 C51B H51A 111.7 . . ?
C52 C51B H51B 111.7 . . ?
C50A C51A H51C 112.0 . . ?
C50A C51A H51D 112.0 . . ?
C50A C51A C52 98.9(17) . . ?
H51C C51A H51D 109.7 . . ?
C52 C51A H51C 112.0 . . ?
C52 C51A H51D 112.0 . . ?
O6 C52 C51B 101.6(15) . . ?
O6 C52 C51A 109.2(12) . . ?
O6 C52 H52A 109.8 . . ?
O6 C52 H52B 109.8 . . ?
O6 C52 H52C 111.5 . . ?
O6 C52 H52D 111.5 . . ?
C51B C52 H52C 111.5 . . ?
C51B C52 H52D 111.5 . . ?
C51A C52 H52A 109.8 . . ?
C51A C52 H52B 109.8 . . ?
H52A C52 H52B 108.3 . . ?
H52C C52 H52D 109.3 . . ?
C54 C53 P3 124.5(6) . . ?
C54 C53 C58 116.9(8) . . ?
C58 C53 P3 118.5(7) . . ?
C53 C54 C59 122.0(7) . . ?
C55 C54 C53 121.0(8) . . ?
C55 C54 C59 117.0(8) . . ?
C54 C55 H55 119.5 . . ?
C54 C55 C56 121.0(9) . . ?
C56 C55 H55 119.5 . . ?
C55 C56 C60 119.1(9) . . ?
C57 C56 C55 117.8(8) . . ?
C57 C56 C60 123.1(9) . . ?
C56 C57 H57 118.2 . . ?
C56 C57 C58 123.6(9) . . ?
C58 C57 H57 118.2 . . ?
C53 C58 C61 121.8(8) . . ?
C57 C58 C53 119.7(8) . . ?
C57 C58 C61 118.5(8) . . ?
C54 C59 H59A 109.5 . . ?
C54 C59 H59B 109.5 . . ?
C54 C59 H59C 109.5 . . ?
H59A C59 H59B 109.5 . . ?
H59A C59 H59C 109.5 . . ?
H59B C59 H59C 109.5 . . ?
C56 C60 H60A 109.5 . . ?
C56 C60 H60B 109.5 . . ?
C56 C60 H60C 109.5 . . ?
H60A C60 H60B 109.5 . . ?
H60A C60 H60C 109.5 . . ?
H60B C60 H60C 109.5 . . ?
C58 C61 H61A 109.5 . . ?
C58 C61 H61B 109.5 . . ?
C58 C61 H61C 109.5 . . ?
H61A C61 H61B 109.5 . . ?
H61A C61 H61C 109.5 . . ?
H61B C61 H61C 109.5 . . ?
C63 C62 P3 123.9(6) . . ?
C67 C62 P3 117.7(6) . . ?
C67 C62 C63 117.8(8) . . ?
C62 C63 C68 124.1(8) . . ?
C64 C63 C62 118.0(8) . . ?
C64 C63 C68 117.8(8) . . ?
C63 C64 H64 118.0 . . ?
C65 C64 C63 124.0(8) . . ?
C65 C64 H64 118.0 . . ?
C64 C65 C69 121.3(9) . . ?
C66 C65 C64 117.0(8) . . ?
C66 C65 C69 121.6(10) . . ?
C65 C66 H66 119.1 . . ?
C65 C66 C67 121.7(9) . . ?
C67 C66 H66 119.1 . . ?
C62 C67 C66 121.3(8) . . ?
C62 C67 C70 121.7(8) . . ?
C66 C67 C70 116.9(8) . . ?
C63 C68 H68A 109.5 . . ?
C63 C68 H68B 109.5 . . ?
C63 C68 H68C 109.5 . . ?
H68A C68 H68B 109.5 . . ?
H68A C68 H68C 109.5 . . ?
H68B C68 H68C 109.5 . . ?
C65 C69 H69A 109.5 . . ?
C65 C69 H69B 109.5 . . ?
C65 C69 H69C 109.5 . . ?
H69A C69 H69B 109.5 . . ?
H69A C69 H69C 109.5 . . ?
H69B C69 H69C 109.5 . . ?
C67 C70 H70A 109.5 . . ?
C67 C70 H70B 109.5 . . ?
C67 C70 H70C 109.5 . . ?
H70A C70 H70B 109.5 . . ?
H70A C70 H70C 109.5 . . ?
H70B C70 H70C 109.5 . . ?
C72B C71B P4 116(2) . . ?
C76B C71B P4 116.2(18) . . ?
C76B C71B C72B 116(2) . . ?
C72A C71A P4 121.1(12) . . ?
C76A C71A P4 117.4(10) . . ?
C76A C71A C72A 119.9(13) . . ?
C71A C72A C77A 123.9(15) . . ?
C73A C72A C71A 119.4(13) . . ?
C73A C72A C77A 116.0(14) . . ?
C71B C72B C77B 120(2) . . ?
C73B C72B C71B 119(2) . . ?
C73B C72B C77B 118(2) . . ?
C72A C73A H73A 119.2 . . ?
C74A C73A C72A 121.5(14) . . ?
C74A C73A H73A 119.2 . . ?
C72B C73B H73B 119.1 . . ?
C74B C73B C72B 122(2) . . ?
C74B C73B H73B 119.1 . . ?
C73A C74A C75A 118.1(14) . . ?
C73A C74A C78A 121.4(14) . . ?
C75A C74A C78A 120.2(14) . . ?
C73B C74B C75B 118(2) . . ?
C73B C74B C78B 122(2) . . ?
C75B C74B C78B 119(2) . . ?
C74B C75B H75B 120.5 . . ?
C74B C75B C76B 119(2) . . ?
C76B C75B H75B 120.5 . . ?
C74A C75A H75A 118.5 . . ?
C74A C75A C76A 123.0(15) . . ?
C76A C75A H75A 118.5 . . ?
C71A C76A C75A 116.4(14) . . ?
C71A C76A C79A 123.7(14) . . ?
C75A C76A C79A 118.3(15) . . ?
C71B C76B C75B 120(2) . . ?
C71B C76B C79B 122(2) . . ?
C75B C76B C79B 113(2) . . ?
C72B C77B H77A 109.5 . . ?
C72B C77B H77B 109.5 . . ?
C72B C77B H77C 109.5 . . ?
H77A C77B H77B 109.5 . . ?
H77A C77B H77C 109.5 . . ?
H77B C77B H77C 109.5 . . ?
C72A C77A H77D 109.5 . . ?
C72A C77A H77E 109.5 . . ?
C72A C77A H77F 109.5 . . ?
H77D C77A H77E 109.5 . . ?
H77D C77A H77F 109.5 . . ?
H77E C77A H77F 109.5 . . ?
C74B C78B H78A 109.5 . . ?
C74B C78B H78B 109.5 . . ?
C74B C78B H78C 109.5 . . ?
H78A C78B H78B 109.5 . . ?
H78A C78B H78C 109.5 . . ?
H78B C78B H78C 109.5 . . ?
C74A C78A H78D 109.5 . . ?
C74A C78A H78E 109.5 . . ?
C74A C78A H78F 109.5 . . ?
H78D C78A H78E 109.5 . . ?
H78D C78A H78F 109.5 . . ?
H78E C78A H78F 109.5 . . ?
C76A C79A H79A 109.5 . . ?
C76A C79A H79B 109.5 . . ?
C76A C79A H79C 109.5 . . ?
H79A C79A H79B 109.5 . . ?
H79A C79A H79C 109.5 . . ?
H79B C79A H79C 109.5 . . ?
C76B C79B H79D 109.5 . . ?
C76B C79B H79E 109.5 . . ?
C76B C79B H79F 109.5 . . ?
H79D C79B H79E 109.5 . . ?
H79D C79B H79F 109.5 . . ?
H79E C79B H79F 109.5 . . ?
C81 C80 P4 123.1(6) . . ?
C85 C80 P4 119.3(7) . . ?
C85 C80 C81 117.3(8) . . ?
C80 C81 C86 123.6(8) . . ?
C82 C81 C80 117.8(8) . . ?
C82 C81 C86 118.5(9) . . ?
C81 C82 H82 118.4 . . ?
C83 C82 C81 123.2(10) . . ?
C83 C82 H82 118.4 . . ?
C82 C83 C84 117.5(9) . . ?
C82 C83 C87 121.5(12) . . ?
C84 C83 C87 120.9(11) . . ?
C83 C84 H84 119.5 . . ?
C85 C84 C83 121.1(9) . . ?
C85 C84 H84 119.5 . . ?
C80 C85 C88 119.7(9) . . ?
C84 C85 C80 122.8(9) . . ?
C84 C85 C88 117.5(9) . . ?
C81 C86 H86A 109.5 . . ?
C81 C86 H86B 109.5 . . ?
C81 C86 H86C 109.5 . . ?
H86A C86 H86B 109.5 . . ?
H86A C86 H86C 109.5 . . ?
H86B C86 H86C 109.5 . . ?
C83 C87 H87A 109.5 . . ?
C83 C87 H87B 109.5 . . ?
C83 C87 H87C 109.5 . . ?
H87A C87 H87B 109.5 . . ?
H87A C87 H87C 109.5 . . ?
H87B C87 H87C 109.5 . . ?
C85 C88 H88A 109.5 . . ?
C85 C88 H88B 109.5 . . ?
C85 C88 H88C 109.5 . . ?
H88A C88 H88B 109.5 . . ?
H88A C88 H88C 109.5 . . ?
H88B C88 H88C 109.5 . . ?
O9 C89 H89A 110.1 . . ?
O9 C89 H89B 110.1 . . ?
H89A C89 H89B 108.4 . . ?
C90 C89 O9 108.2(8) . . ?
C90 C89 H89A 110.1 . . ?
C90 C89 H89B 110.1 . . ?
C89 C90 H90A 110.6 . . ?
C89 C90 H90B 110.6 . . ?
C89 C90 C91 105.6(9) . . ?
H90A C90 H90B 108.7 . . ?
C91 C90 H90A 110.6 . . ?
C91 C90 H90B 110.6 . . ?
C90 C91 H91A 111.1 . . ?
C90 C91 H91B 111.1 . . ?
C90 C91 C92 103.4(8) . . ?
H91A C91 H91B 109.1 . . ?
C92 C91 H91A 111.1 . . ?
C92 C91 H91B 111.1 . . ?
O9 C92 C91 105.0(7) . . ?
O9 C92 H92A 110.7 . . ?
O9 C92 H92B 110.7 . . ?
C91 C92 H92A 110.7 . . ?
C91 C92 H92B 110.7 . . ?
H92A C92 H92B 108.8 . . ?
O10B C93B H93A 110.2 . . ?
O10B C93B H93B 110.2 . . ?
O10B C93B C94B 108(2) . . ?
H93A C93B H93B 108.5 . . ?
C94B C93B H93A 110.2 . . ?
C94B C93B H93B 110.2 . . ?
O10A C93A H93C 110.1 . . ?
O10A C93A H93D 110.1 . . ?
O10A C93A C94A 108.1(15) . . ?
H93C C93A H93D 108.4 . . ?
C94A C93A H93C 110.1 . . ?
C94A C93A H93D 110.1 . . ?
C93A C94A H94A 111.2 . . ?
C93A C94A H94B 111.2 . . ?
C93A C94A C95A 102.6(19) . . ?
H94A C94A H94B 109.2 . . ?
C95A C94A H94A 111.2 . . ?
C95A C94A H94B 111.2 . . ?
C93B C94B H94C 111.7 . . ?
C93B C94B H94D 111.7 . . ?
C93B C94B C95B 101(2) . . ?
H94C C94B H94D 109.4 . . ?
C95B C94B H94C 111.7 . . ?
C95B C94B H94D 111.7 . . ?
C94A C95A H95A 111.1 . . ?
C94A C95A H95B 111.1 . . ?
H95A C95A H95B 109.1 . . ?
C96A C95A C94A 103.2(18) . . ?
C96A C95A H95A 111.1 . . ?
C96A C95A H95B 111.1 . . ?
C94B C95B H95C 111.2 . . ?
C94B C95B H95D 111.2 . . ?
H95C C95B H95D 109.1 . . ?
C96B C95B C94B 103(2) . . ?
C96B C95B H95C 111.2 . . ?
C96B C95B H95D 111.2 . . ?
O10B C96B C95B 104(2) . . ?
O10B C96B H96A 111.0 . . ?
O10B C96B H96B 111.0 . . ?
C95B C96B H96A 111.0 . . ?
C95B C96B H96B 111.0 . . ?
H96A C96B H96B 109.0 . . ?
O10A C96A H96C 109.4 . . ?
O10A C96A H96D 109.4 . . ?
C95A C96A O10A 111(2) . . ?
C95A C96A H96C 109.4 . . ?
C95A C96A H96D 109.4 . . ?
H96C C96A H96D 108.0 . . ?
O11A C97A H97A 111.1 . . ?
O11A C97A H97B 111.1 . . ?
H97A C97A H97B 109.1 . . ?
C98A C97A O11A 103.3(15) . . ?
C98A C97A H97A 111.1 . . ?
C98A C97A H97B 111.1 . . ?
O11B C97B H97C 110.8 . . ?
O11B C97B H97D 110.8 . . ?
H97C C97B H97D 108.9 . . ?
C98B C97B O11B 104.6(19) . . ?
C98B C97B H97C 110.8 . . ?
C98B C97B H97D 110.8 . . ?
C97B C98B H98A 110.4 . . ?
C97B C98B H98B 110.4 . . ?
C97B C98B C99B 107(2) . . ?
H98A C98B H98B 108.6 . . ?
C99B C98B H98A 110.4 . . ?
C99B C98B H98B 110.4 . . ?
C97A C98A H98C 110.1 . . ?
C97A C98A H98D 110.1 . . ?
C97A C98A C99A 107.9(17) . . ?
H98C C98A H98D 108.4 . . ?
C99A C98A H98C 110.1 . . ?
C99A C98A H98D 110.1 . . ?
C98B C99B H99A 111.0 . . ?
C98B C99B H99B 111.0 . . ?
H99A C99B H99B 109.0 . . ?
C101 C99B C98B 104(2) . . ?
C101 C99B H99A 111.0 . . ?
C101 C99B H99B 111.0 . . ?
C98A C99A H99C 110.6 . . ?
C98A C99A H99D 110.6 . . ?
H99C C99A H99D 108.7 . . ?
C100 C99A C98A 105.7(16) . . ?
C100 C99A H99C 110.6 . . ?
C100 C99A H99D 110.6 . . ?
O11A C100 C99A 107.5(17) . . ?
O11A C100 H10A 110.2 . . ?
O11A C100 H10B 110.2 . . ?
C99A C100 H10A 110.2 . . ?
C99A C100 H10B 110.2 . . ?
H10A C100 H10B 108.5 . . ?
O11B C101 C99B 110(2) . . ?
O11B C101 H10C 109.6 . . ?
O11B C101 H10D 109.6 . . ?
C99B C101 H10C 109.6 . . ?
C99B C101 H10D 109.6 . . ?
H10C C101 H10D 108.1 . . ?
O12A C102 H10E 110.6 . . ?
O12A C102 H10F 110.6 . . ?
H10E C102 H10F 108.7 . . ?
C103 C102 O12A 105.9(18) . . ?
C103 C102 H10E 110.6 . . ?
C103 C102 H10F 110.6 . . ?
C102 C103 H10G 110.2 . . ?
C102 C103 H10H 110.2 . . ?
H10G C103 H10H 108.5 . . ?
C104 C103 C102 108(2) . . ?
C104 C103 H10G 110.2 . . ?
C104 C103 H10H 110.2 . . ?
C103 C104 H10I 111.0 . . ?
C103 C104 H10J 111.0 . . ?
C103 C104 C105 104(2) . . ?
H10I C104 H10J 109.0 . . ?
C105 C104 H10I 111.0 . . ?
C105 C104 H10J 111.0 . . ?
O12A C105 C104 105(2) . . ?
O12A C105 H10K 110.8 . . ?
O12A C105 H10L 110.8 . . ?
C104 C105 H10K 110.8 . . ?
C104 C105 H10L 110.8 . . ?
H10K C105 H10L 108.8 . . ?
O12B C106 H10M 110.8 . . ?
O12B C106 H10N 110.8 . . ?
H10M C106 H10N 108.9 . . ?
C107 C106 O12B 105(2) . . ?
C107 C106 H10M 110.8 . . ?
C107 C106 H10N 110.8 . . ?
C106 C107 H10O 110.5 . . ?
C106 C107 H10P 110.5 . . ?
C106 C107 C108 106(3) . . ?
H10O C107 H10P 108.7 . . ?
C108 C107 H10O 110.5 . . ?
C108 C107 H10P 110.5 . . ?
C107 C108 H10Q 112.2 . . ?
C107 C108 H10R 112.2 . . ?
C107 C108 C109 98(2) . . ?
H10Q C108 H10R 109.8 . . ?
C109 C108 H10Q 112.2 . . ?
C109 C108 H10R 112.2 . . ?
O12B C109 C108 100(2) . . ?
O12B C109 H10S 111.8 . . ?
O12B C109 H10T 111.8 . . ?
C108 C109 H10S 111.8 . . ?
C108 C109 H10T 111.8 . . ?
H10S C109 H10T 109.5 . . ?

loop_
_geom_bond_atom_site_label_1
_geom_bond_atom_site_label_2
_geom_bond_distance
_geom_bond_site_symmetry_2
_geom_bond_publ_flag
P1 Na1 3.331(3) . ?
P1 O1 1.550(5) . ?
P1 C1 1.860(8) . ?
P1 C10 1.869(7) . ?
P2 Na2 3.232(4) . ?
P2 O2 1.540(6) . ?
P2 C19 1.863(7) . ?
P2 C28B 1.893(19) . ?
P2 C28A 1.855(13) . ?
P3 Na4 3.323(4) . ?
P3 O7 1.555(6) . ?
P3 C53 1.866(9) . ?
P3 C62 1.867(9) . ?
P4 Na3 3.215(4) . ?
P4 O8 1.551(7) . ?
P4 C71B 1.91(2) . ?
P4 C71A 1.886(12) . ?
P4 C80 1.853(9) . ?
Na1 O1 2.249(6) . ?
Na1 O2 2.224(6) . ?
Na1 O3 2.335(6) . ?
Na1 O4 2.330(6) . ?
Na2 O1 2.239(6) . ?
Na2 O2 2.263(6) . ?
Na2 O5 2.296(6) . ?
Na2 O6 2.314(7) . ?
Na3 O7 2.215(6) . ?
Na3 O8 2.220(6) . ?
Na3 O9 2.329(6) . ?
Na3 O10B 2.278(17) . ?
Na3 O10A 2.300(13) . ?
Na4 O7 2.240(6) . ?
Na4 O8 2.231(7) . ?
Na4 O11B 2.338(18) . ?
Na4 O11A 2.300(12) . ?
Na4 O12A 2.304(15) . ?
Na4 O12B 2.326(17) . ?
O3 C37 1.429(10) . ?
O3 C40 1.393(11) . ?
O4 C41 1.427(11) . ?
O4 C44 1.438(10) . ?
O5 C45 1.397(11) . ?
O5 C48 1.426(10) . ?
O6 C49 1.449(11) . ?
O6 C52 1.420(11) . ?
O9 C89 1.427(10) . ?
O9 C92 1.427(10) . ?
O10B C93B 1.43(2) . ?
O10B C96B 1.46(2) . ?
O10A C93A 1.431(19) . ?
O10A C96A 1.452(18) . ?
O11B C97B 1.50(3) . ?
O11B C101 1.42(3) . ?
O11A C97A 1.48(3) . ?
O11A C100 1.42(3) . ?
O12A C102 1.46(3) . ?
O12A C105 1.33(3) . ?
O12B C106 1.49(3) . ?
O12B C109 1.32(3) . ?
C1 C2 1.393(10) . ?
C1 C6 1.422(10) . ?
C2 C3 1.411(10) . ?
C2 C7 1.505(10) . ?
C3 H3 0.9500 . ?
C3 C4 1.386(11) . ?
C4 C5 1.380(12) . ?
C4 C8 1.518(12) . ?
C5 H5 0.9500 . ?
C5 C6 1.403(11) . ?
C6 C9 1.500(12) . ?
C7 H7A 0.9800 . ?
C7 H7B 0.9800 . ?
C7 H7C 0.9800 . ?
C8 H8A 0.9800 . ?
C8 H8B 0.9800 . ?
C8 H8C 0.9800 . ?
C9 H9A 0.9800 . ?
C9 H9B 0.9800 . ?
C9 H9C 0.9800 . ?
C10 C11 1.405(10) . ?
C10 C15 1.400(10) . ?
C11 C12 1.388(11) . ?
C11 C16 1.499(11) . ?
C12 H12 0.9500 . ?
C12 C13 1.377(12) . ?
C13 C14 1.389(12) . ?
C13 C17 1.498(12) . ?
C14 H14 0.9500 . ?
C14 C15 1.388(11) . ?
C15 C18 1.537(11) . ?
C16 H16A 0.9800 . ?
C16 H16B 0.9800 . ?
C16 H16C 0.9800 . ?
C17 H17A 0.9800 . ?
C17 H17B 0.9800 . ?
C17 H17C 0.9800 . ?
C18 H18A 0.9800 . ?
C18 H18B 0.9800 . ?
C18 H18C 0.9800 . ?
C19 C20 1.415(11) . ?
C19 C24 1.409(11) . ?
C20 C21 1.381(11) . ?
C20 C25 1.503(11) . ?
C21 H21 0.9500 . ?
C21 C22 1.402(12) . ?
C22 C23 1.376(12) . ?
C22 C26 1.480(11) . ?
C23 H23 0.9500 . ?
C23 C24 1.392(11) . ?
C24 C27 1.511(12) . ?
C25 H25A 0.9800 . ?
C25 H25B 0.9800 . ?
C25 H25C 0.9800 . ?
C26 H26A 0.9800 . ?
C26 H26B 0.9800 . ?
C26 H26C 0.9800 . ?
C27 H27A 0.9800 . ?
C27 H27B 0.9800 . ?
C27 H27C 0.9800 . ?
C28B C29B 1.41(2) . ?
C28B C33B 1.41(2) . ?
C28A C29A 1.402(16) . ?
C28A C33A 1.386(16) . ?
C29A C30A 1.387(16) . ?
C29A C34A 1.508(18) . ?
C29B C30B 1.41(2) . ?
C29B C34B 1.50(2) . ?
C30B H30B 0.9500 . ?
C30B C31B 1.38(3) . ?
C30A H30A 0.9500 . ?
C30A C31A 1.38(2) . ?
C31B C32B 1.39(3) . ?
C31B C35B 1.53(2) . ?
C31A C32A 1.37(2) . ?
C31A C35A 1.512(17) . ?
C32A H32A 0.9500 . ?
C32A C33A 1.401(16) . ?
C32B H32B 0.9500 . ?
C32B C33B 1.40(2) . ?
C33A C36A 1.517(18) . ?
C33B C36B 1.53(2) . ?
C34B H34A 0.9800 . ?
C34B H34B 0.9800 . ?
C34B H34C 0.9800 . ?
C34A H34D 0.9800 . ?
C34A H34E 0.9800 . ?
C34A H34F 0.9800 . ?
C35A H35A 0.9800 . ?
C35A H35B 0.9800 . ?
C35A H35C 0.9800 . ?
C35B H35D 0.9800 . ?
C35B H35E 0.9800 . ?
C35B H35F 0.9800 . ?
C36B H36A 0.9800 . ?
C36B H36B 0.9800 . ?
C36B H36C 0.9800 . ?
C36A H36D 0.9800 . ?
C36A H36E 0.9800 . ?
C36A H36F 0.9800 . ?
C37 H37A 0.9900 . ?
C37 H37B 0.9900 . ?
C37 C38 1.484(14) . ?
C38 H38A 0.9900 . ?
C38 H38B 0.9900 . ?
C38 C39 1.482(17) . ?
C39 H39A 0.9900 . ?
C39 H39B 0.9900 . ?
C39 C40 1.491(14) . ?
C40 H40A 0.9900 . ?
C40 H40B 0.9900 . ?
C41 H41A 0.9900 . ?
C41 H41B 0.9900 . ?
C41 H41C 0.9900 . ?
C41 H41D 0.9900 . ?
C41 C42B 1.57(2) . ?
C41 C42A 1.545(19) . ?
C42B H42A 0.9900 . ?
C42B H42B 0.9900 . ?
C42B C43B 1.51(2) . ?
C42A H42C 0.9900 . ?
C42A H42D 0.9900 . ?
C42A C43A 1.50(2) . ?
C43B H43A 0.9900 . ?
C43B H43B 0.9900 . ?
C43B C44 1.55(2) . ?
C43A H43C 0.9900 . ?
C43A H43D 0.9900 . ?
C43A C44 1.571(18) . ?
C44 H44A 0.9900 . ?
C44 H44B 0.9900 . ?
C44 H44C 0.9900 . ?
C44 H44D 0.9900 . ?
C45 H45A 0.9900 . ?
C45 H45B 0.9900 . ?
C45 C46 1.555(14) . ?
C46 H46A 0.9900 . ?
C46 H46B 0.9900 . ?
C46 C47 1.510(14) . ?
C47 H47A 0.9900 . ?
C47 H47B 0.9900 . ?
C47 C48 1.491(13) . ?
C48 H48A 0.9900 . ?
C48 H48B 0.9900 . ?
C49 H49A 0.9900 . ?
C49 H49B 0.9900 . ?
C49 H49C 0.9900 . ?
C49 H49D 0.9900 . ?
C49 C50A 1.50(2) . ?
C49 C50B 1.47(2) . ?
C50A H50A 0.9900 . ?
C50A H50B 0.9900 . ?
C50A C51A 1.51(3) . ?
C50B H50C 0.9900 . ?
C50B H50D 0.9900 . ?
C50B C51B 1.51(3) . ?
C51B H51A 0.9900 . ?
C51B H51B 0.9900 . ?
C51B C52 1.56(2) . ?
C51A H51C 0.9900 . ?
C51A H51D 0.9900 . ?
C51A C52 1.53(2) . ?
C52 H52A 0.9900 . ?
C52 H52B 0.9900 . ?
C52 H52C 0.9900 . ?
C52 H52D 0.9900 . ?
C53 C54 1.414(11) . ?
C53 C58 1.416(11) . ?
C54 C55 1.386(11) . ?
C54 C59 1.520(11) . ?
C55 H55 0.9500 . ?
C55 C56 1.405(12) . ?
C56 C57 1.342(12) . ?
C56 C60 1.503(12) . ?
C57 H57 0.9500 . ?
C57 C58 1.390(13) . ?
C58 C61 1.525(13) . ?
C59 H59A 0.9800 . ?
C59 H59B 0.9800 . ?
C59 H59C 0.9800 . ?
C60 H60A 0.9800 . ?
C60 H60B 0.9800 . ?
C60 H60C 0.9800 . ?
C61 H61A 0.9800 . ?
C61 H61B 0.9800 . ?
C61 H61C 0.9800 . ?
C62 C63 1.424(11) . ?
C62 C67 1.387(11) . ?
C63 C64 1.416(13) . ?
C63 C68 1.498(13) . ?
C64 H64 0.9500 . ?
C64 C65 1.371(13) . ?
C65 C66 1.371(13) . ?
C65 C69 1.510(13) . ?
C66 H66 0.9500 . ?
C66 C67 1.414(12) . ?
C67 C70 1.509(11) . ?
C68 H68A 0.9800 . ?
C68 H68B 0.9800 . ?
C68 H68C 0.9800 . ?
C69 H69A 0.9800 . ?
C69 H69B 0.9800 . ?
C69 H69C 0.9800 . ?
C70 H70A 0.9800 . ?
C70 H70B 0.9800 . ?
C70 H70C 0.9800 . ?
C71B C72B 1.47(3) . ?
C71B C76B 1.40(2) . ?
C71A C72A 1.451(19) . ?
C71A C76A 1.389(16) . ?
C72A C73A 1.409(16) . ?
C72A C77A 1.518(17) . ?
C72B C73B 1.41(2) . ?
C72B C77B 1.53(2) . ?
C73A H73A 0.9500 . ?
C73A C74A 1.371(18) . ?
C73B H73B 0.9500 . ?
C73B C74B 1.37(2) . ?
C74A C75A 1.392(19) . ?
C74A C78A 1.521(18) . ?
C74B C75B 1.39(2) . ?
C74B C78B 1.52(2) . ?
C75B H75B 0.9500 . ?
C75B C76B 1.46(3) . ?
C75A H75A 0.9500 . ?
C75A C76A 1.47(2) . ?
C76A C79A 1.525(17) . ?
C76B C79B 1.55(2) . ?
C77B H77A 0.9800 . ?
C77B H77B 0.9800 . ?
C77B H77C 0.9800 . ?
C77A H77D 0.9800 . ?
C77A H77E 0.9800 . ?
C77A H77F 0.9800 . ?
C78B H78A 0.9800 . ?
C78B H78B 0.9800 . ?
C78B H78C 0.9800 . ?
C78A H78D 0.9800 . ?
C78A H78E 0.9800 . ?
C78A H78F 0.9800 . ?
C79A H79A 0.9800 . ?
C79A H79B 0.9800 . ?
C79A H79C 0.9800 . ?
C79B H79D 0.9800 . ?
C79B H79E 0.9800 . ?
C79B H79F 0.9800 . ?
C80 C81 1.431(12) . ?
C80 C85 1.381(12) . ?
C81 C82 1.417(12) . ?
C81 C86 1.488(12) . ?
C82 H82 0.9500 . ?
C82 C83 1.365(14) . ?
C83 C84 1.388(15) . ?
C83 C87 1.524(15) . ?
C84 H84 0.9500 . ?
C84 C85 1.371(13) . ?
C85 C88 1.524(13) . ?
C86 H86A 0.9800 . ?
C86 H86B 0.9800 . ?
C86 H86C 0.9800 . ?
C87 H87A 0.9800 . ?
C87 H87B 0.9800 . ?
C87 H87C 0.9800 . ?
C88 H88A 0.9800 . ?
C88 H88B 0.9800 . ?
C88 H88C 0.9800 . ?
C89 H89A 0.9900 . ?
C89 H89B 0.9900 . ?
C89 C90 1.413(14) . ?
C90 H90A 0.9900 . ?
C90 H90B 0.9900 . ?
C90 C91 1.522(14) . ?
C91 H91A 0.9900 . ?
C91 H91B 0.9900 . ?
C91 C92 1.525(13) . ?
C92 H92A 0.9900 . ?
C92 H92B 0.9900 . ?
C93B H93A 0.9900 . ?
C93B H93B 0.9900 . ?
C93B C94B 1.50(3) . ?
C93A H93C 0.9900 . ?
C93A H93D 0.9900 . ?
C93A C94A 1.51(2) . ?
C94A H94A 0.9900 . ?
C94A H94B 0.9900 . ?
C94A C95A 1.55(4) . ?
C94B H94C 0.9900 . ?
C94B H94D 0.9900 . ?
C94B C95B 1.56(4) . ?
C95A H95A 0.9900 . ?
C95A H95B 0.9900 . ?
C95A C96A 1.44(3) . ?
C95B H95C 0.9900 . ?
C95B H95D 0.9900 . ?
C95B C96B 1.47(3) . ?
C96B H96A 0.9900 . ?
C96B H96B 0.9900 . ?
C96A H96C 0.9900 . ?
C96A H96D 0.9900 . ?
C97A H97A 0.9900 . ?
C97A H97B 0.9900 . ?
C97A C98A 1.43(2) . ?
C97B H97C 0.9900 . ?
C97B H97D 0.9900 . ?
C97B C98B 1.45(3) . ?
C98B H98A 0.9900 . ?
C98B H98B 0.9900 . ?
C98B C99B 1.51(3) . ?
C98A H98C 0.9900 . ?
C98A H98D 0.9900 . ?
C98A C99A 1.51(3) . ?
C99B H99A 0.9900 . ?
C99B H99B 0.9900 . ?
C99B C101 1.42(3) . ?
C99A H99C 0.9900 . ?
C99A H99D 0.9900 . ?
C99A C100 1.44(2) . ?
C100 H10A 0.9900 . ?
C100 H10B 0.9900 . ?
C101 H10C 0.9900 . ?
C101 H10D 0.9900 . ?
C102 H10E 0.9900 . ?
C102 H10F 0.9900 . ?
C102 C103 1.45(3) . ?
C103 H10G 0.9900 . ?
C103 H10H 0.9900 . ?
C103 C104 1.45(3) . ?
C104 H10I 0.9900 . ?
C104 H10J 0.9900 . ?
C104 C105 1.58(3) . ?
C105 H10K 0.9900 . ?
C105 H10L 0.9900 . ?
C106 H10M 0.9900 . ?
C106 H10N 0.9900 . ?
C106 C107 1.45(3) . ?
C107 H10O 0.9900 . ?
C107 H10P 0.9900 . ?
C107 C108 1.46(3) . ?
C108 H10Q 0.9900 . ?
C108 H10R 0.9900 . ?
C108 C109 1.60(3) . ?
C109 H10S 0.9900 . ?
C109 H10T 0.9900 . ?

loop_
_geom_torsion_atom_site_label_1
_geom_torsion_atom_site_label_2
_geom_torsion_atom_site_label_3
_geom_torsion_atom_site_label_4
_geom_torsion
_geom_torsion_site_symmetry_1
_geom_torsion_site_symmetry_2
_geom_torsion_site_symmetry_3
_geom_torsion_site_symmetry_4
_geom_torsion_publ_flag
P1 C1 C2 C3 -173.0(5) . . . . ?
P1 C1 C2 C7 5.1(10) . . . . ?
P1 C1 C6 C5 172.4(6) . . . . ?
P1 C1 C6 C9 -7.5(10) . . . . ?
P1 C10 C11 C12 171.4(6) . . . . ?
P1 C10 C11 C16 -8.5(10) . . . . ?
P1 C10 C15 C14 -173.6(6) . . . . ?
P1 C10 C15 C18 8.0(10) . . . . ?
P2 C19 C20 C21 -166.7(6) . . . . ?
P2 C19 C20 C25 13.3(10) . . . . ?
P2 C19 C24 C23 167.9(6) . . . . ?
P2 C19 C24 C27 -11.0(11) . . . . ?
P2 C28B C29B C30B -167(4) . . . . ?
P2 C28B C29B C34B 3(7) . . . . ?
P2 C28B C33B C32B 172(5) . . . . ?
P2 C28B C33B C36B -10(8) . . . . ?
P2 C28A C29A C30A -170(2) . . . . ?
P2 C28A C29A C34A 11(4) . . . . ?
P2 C28A C33A C32A 168(3) . . . . ?
P2 C28A C33A C36A -13(5) . . . . ?
P3 C53 C54 C55 -174.2(6) . . . . ?
P3 C53 C54 C59 2.9(11) . . . . ?
P3 C53 C58 C57 175.7(7) . . . . ?
P3 C53 C58 C61 -2.6(11) . . . . ?
P3 C62 C63 C64 173.7(7) . . . . ?
P3 C62 C63 C68 -5.9(13) . . . . ?
P3 C62 C67 C66 -174.8(7) . . . . ?
P3 C62 C67 C70 3.9(11) . . . . ?
P4 C71B C72B C73B 161(3) . . . . ?
P4 C71B C72B C77B -40(5) . . . . ?
P4 C71B C76B C75B -142(4) . . . . ?
P4 C71B C76B C79B 12(5) . . . . ?
P4 C71A C72A C73A -172.6(17) . . . . ?
P4 C71A C72A C77A 18(4) . . . . ?
P4 C71A C76A C75A 162(3) . . . . ?
P4 C71A C76A C79A -3(3) . . . . ?
P4 C80 C81 C82 -178.3(6) . . . . ?
P4 C80 C81 C86 0.6(12) . . . . ?
P4 C80 C85 C84 178.0(8) . . . . ?
P4 C80 C85 C88 0.1(12) . . . . ?
Na1 P1 O1 Na2 -139.4(7) . . . . ?
Na1 P1 C1 C2 101.3(6) . . . . ?
Na1 P1 C1 C6 -71.7(6) . . . . ?
Na1 P1 C10 C11 -9.7(8) . . . . ?
Na1 P1 C10 C15 159.6(4) . . . . ?
Na1 O3 C37 C38 -170.9(7) . . . . ?
Na1 O3 C40 C39 -167.4(7) . . . . ?
Na1 O4 C41 C42B -154.9(11) . . . . ?
Na1 O4 C41 C42A -114.3(11) . . . . ?
Na1 O4 C44 C43B 121.1(13) . . . . ?
Na1 O4 C44 C43A 148.4(11) . . . . ?
Na2 P2 O2 Na1 -130.3(7) . . . . ?
Na2 P2 C19 C20 82.8(7) . . . . ?
Na2 P2 C19 C24 -86.1(7) . . . . ?
Na2 P2 C28B C29B 141(4) . . . . ?
Na2 P2 C28B C33B -28(6) . . . . ?
Na2 P2 C28A C29A 133(2) . . . . ?
Na2 P2 C28A C33A -33(4) . . . . ?
Na2 O5 C45 C46 139.7(6) . . . . ?
Na2 O5 C48 C47 -149.1(7) . . . . ?
Na2 O6 C49 C50A -166.9(17) . . . . ?
Na2 O6 C49 C50B 177(2) . . . . ?
Na2 O6 C52 C51B 155.2(15) . . . . ?
Na2 O6 C52 C51A -172.4(14) . . . . ?
Na3 P4 O8 Na4 116.0(6) . . . . ?
Na3 P4 C71A C72A -114(2) . . . . ?
Na3 P4 C71A C76A 80.5(17) . . . . ?
Na3 P4 C80 C81 25.6(8) . . . . ?
Na3 P4 C80 C85 -147.9(6) . . . . ?
Na3 O9 C89 C90 -110.8(9) . . . . ?
Na3 O9 C92 C91 120.5(6) . . . . ?
Na3 O10B C93B C94B 132(3) . . . . ?
Na3 O10B C96B C95B -114(2) . . . . ?
Na3 O10A C93A C94A 172.6(16) . . . . ?
Na3 O10A C96A C95A -153(2) . . . . ?
Na4 P3 O7 Na3 -159.7(9) . . . . ?
Na4 P3 C53 C54 82.7(7) . . . . ?
Na4 P3 C53 C58 -92.1(7) . . . . ?
Na4 P3 C62 C63 -22.6(8) . . . . ?
Na4 P3 C62 C67 148.4(6) . . . . ?
Na4 O11B C97B C98B 146(3) . . . . ?
Na4 O11B C101 C99B -161(3) . . . . ?
Na4 O11A C97A C98A -155.1(18) . . . . ?
Na4 O11A C100 C99A 165.1(18) . . . . ?
Na4 O12A C102 C103 154(2) . . . . ?
Na4 O12A C105 C104 -137(2) . . . . ?
Na4 O12B C106 C107 131(3) . . . . ?
Na4 O12B C109 C108 -110(3) . . . . ?
O1 P1 C1 C2 66.4(6) . . . . ?
O1 P1 C1 C6 -106.5(6) . . . . ?
O1 P1 C10 C11 21.5(7) . . . . ?
O1 P1 C10 C15 -169.2(6) . . . . ?
O2 P2 C19 C20 52.6(7) . . . . ?
O2 P2 C19 C24 -116.4(6) . . . . ?
O2 P2 C28B C29B -178(4) . . . . ?
O2 P2 C28B C33B 12(6) . . . . ?
O2 P2 C28A C29A 176(2) . . . . ?
O2 P2 C28A C33A 10(4) . . . . ?
O3 C37 C38 C39 -32.5(11) . . . . ?
O4 C41 C42B C43B 46(2) . . . . ?
O4 C41 C42A C43A -48(2) . . . . ?
O5 C45 C46 C47 34.3(10) . . . . ?
O6 C49 C50A C51A -43(3) . . . . ?
O6 C49 C50B C51B 17(4) . . . . ?
O7 P3 C53 C54 55.1(8) . . . . ?
O7 P3 C53 C58 -119.6(7) . . . . ?
O7 P3 C62 C63 14.9(8) . . . . ?
O7 P3 C62 C67 -174.1(6) . . . . ?
O8 P4 C71A C72A -80(3) . . . . ?
O8 P4 C71A C76A 114.2(16) . . . . ?
O8 P4 C80 C81 -14.7(8) . . . . ?
O8 P4 C80 C85 171.7(7) . . . . ?
O9 C89 C90 C91 -23.6(13) . . . . ?
O10B C93B C94B C95B -24(4) . . . . ?
O10A C93A C94A C95A -25(2) . . . . ?
O11B C97B C98B C99B 21(5) . . . . ?
O11A C97A C98A C99A -23(3) . . . . ?
O12A C102 C103 C104 -13(4) . . . . ?
O12B C106 C107 C108 -6(5) . . . . ?
C1 P1 O1 Na1 115.2(4) . . . . ?
C1 P1 O1 Na2 -24.2(6) . . . . ?
C1 P1 C10 C11 128.4(6) . . . . ?
C1 P1 C10 C15 -62.3(6) . . . . ?
C1 C2 C3 C4 0.8(11) . . . . ?
C2 C1 C6 C5 -1.0(10) . . . . ?
C2 C1 C6 C9 179.1(7) . . . . ?
C2 C3 C4 C5 -0.3(11) . . . . ?
C2 C3 C4 C8 174.6(7) . . . . ?
C3 C4 C5 C6 -0.9(12) . . . . ?
C4 C5 C6 C1 1.5(12) . . . . ?
C4 C5 C6 C9 -178.5(8) . . . . ?
C6 C1 C2 C3 -0.2(10) . . . . ?
C6 C1 C2 C7 177.9(7) . . . . ?
C7 C2 C3 C4 -177.3(7) . . . . ?
C8 C4 C5 C6 -175.7(8) . . . . ?
C10 P1 O1 Na1 -138.6(3) . . . . ?
C10 P1 O1 Na2 82.0(6) . . . . ?
C10 P1 C1 C2 -46.0(7) . . . . ?
C10 P1 C1 C6 141.0(6) . . . . ?
C10 C11 C12 C13 -0.4(12) . . . . ?
C11 C10 C15 C14 -3.6(11) . . . . ?
C11 C10 C15 C18 178.0(7) . . . . ?
C11 C12 C13 C14 0.3(12) . . . . ?
C11 C12 C13 C17 -177.4(8) . . . . ?
C12 C13 C14 C15 -1.9(12) . . . . ?
C13 C14 C15 C10 3.6(12) . . . . ?
C13 C14 C15 C18 -177.8(8) . . . . ?
C15 C10 C11 C12 2.0(10) . . . . ?
C15 C10 C11 C16 -177.9(7) . . . . ?
C16 C11 C12 C13 179.5(7) . . . . ?
C17 C13 C14 C15 175.8(8) . . . . ?
C19 P2 O2 Na1 13.6(7) . . . . ?
C19 P2 O2 Na2 143.9(3) . . . . ?
C19 P2 C28B C29B -71(5) . . . . ?
C19 P2 C28B C33B 119(5) . . . . ?
C19 P2 C28A C29A -75(3) . . . . ?
C19 P2 C28A C33A 120(3) . . . . ?
C19 C20 C21 C22 0.2(12) . . . . ?
C20 C19 C24 C23 -1.7(12) . . . . ?
C20 C19 C24 C27 179.3(8) . . . . ?
C20 C21 C22 C23 -3.2(12) . . . . ?
C20 C21 C22 C26 175.9(8) . . . . ?
C21 C22 C23 C24 3.8(13) . . . . ?
C22 C23 C24 C19 -1.4(14) . . . . ?
C22 C23 C24 C27 177.6(9) . . . . ?
C24 C19 C20 C21 2.3(11) . . . . ?
C24 C19 C20 C25 -177.7(7) . . . . ?
C25 C20 C21 C22 -179.8(8) . . . . ?
C26 C22 C23 C24 -175.3(9) . . . . ?
C28B P2 O2 Na1 120(2) . . . . ?
C28B P2 O2 Na2 -109(2) . . . . ?
C28B P2 C19 C20 -55.8(15) . . . . ?
C28B P2 C19 C24 135.2(14) . . . . ?
C28B C29B C30B C31B -8(6) . . . . ?
C28A P2 O2 Na1 122.6(15) . . . . ?
C28A P2 O2 Na2 -107.1(15) . . . . ?
C28A P2 C19 C20 -64.2(10) . . . . ?
C28A P2 C19 C24 126.8(10) . . . . ?
C28A C29A C30A C31A 2(3) . . . . ?
C29A C28A C33A C32A 2(5) . . . . ?
C29A C28A C33A C36A -178(3) . . . . ?
C29A C30A C31A C32A 1(3) . . . . ?
C29A C30A C31A C35A 179(2) . . . . ?
C29B C28B C33B C32B 3(8) . . . . ?
C29B C28B C33B C36B -180(5) . . . . ?
C29B C30B C31B C32B 6(5) . . . . ?
C29B C30B C31B C35B -174(4) . . . . ?
C30B C31B C32B C33B 0(6) . . . . ?
C30A C31A C32A C33A -2(3) . . . . ?
C31B C32B C33B C28B -5(7) . . . . ?
C31B C32B C33B C36B 177(4) . . . . ?
C31A C32A C33A C28A 0(4) . . . . ?
C31A C32A C33A C36A -179(2) . . . . ?
C33A C28A C29A C30A -3(4) . . . . ?
C33A C28A C29A C34A 178(3) . . . . ?
C33B C28B C29B C30B 4(7) . . . . ?
C33B C28B C29B C34B 173(5) . . . . ?
C34B C29B C30B C31B -178(3) . . . . ?
C34A C29A C30A C31A -179.3(18) . . . . ?
C35A C31A C32A C33A 179(3) . . . . ?
C35B C31B C32B C33B -180(5) . . . . ?
C37 O3 C40 C39 6.5(12) . . . . ?
C37 C38 C39 C40 35.5(12) . . . . ?
C38 C39 C40 O3 -26.7(13) . . . . ?
C40 O3 C37 C38 16.5(11) . . . . ?
C41 O4 C44 C43B -15.2(16) . . . . ?
C41 O4 C44 C43A 12.1(14) . . . . ?
C41 C42B C43B C44 -53(2) . . . . ?
C41 C42A C43A C44 53(2) . . . . ?
C42B C43B C44 O4 43(2) . . . . ?
C42A C43A C44 O4 -42(2) . . . . ?
C44 O4 C41 C42B -18.7(14) . . . . ?
C44 O4 C41 C42A 21.9(14) . . . . ?
C45 O5 C48 C47 32.5(10) . . . . ?
C45 C46 C47 C48 -15.0(11) . . . . ?
C46 C47 C48 O5 -8.8(11) . . . . ?
C48 O5 C45 C46 -41.7(9) . . . . ?
C49 O6 C52 C51B -34.3(17) . . . . ?
C49 O6 C52 C51A -1.8(16) . . . . ?
C49 C50A C51A C52 39(3) . . . . ?
C49 C50B C51B C52 -36(4) . . . . ?
C50A C51A C52 O6 -24(3) . . . . ?
C50B C51B C52 O6 44(3) . . . . ?
C52 O6 C49 C50A 27.5(18) . . . . ?
C52 O6 C49 C50B 12(2) . . . . ?
C53 P3 O7 Na3 -17.9(7) . . . . ?
C53 P3 O7 Na4 141.8(4) . . . . ?
C53 P3 C62 C63 123.8(7) . . . . ?
C53 P3 C62 C67 -65.1(7) . . . . ?
C53 C54 C55 C56 -2.0(12) . . . . ?
C54 C53 C58 C57 0.5(12) . . . . ?
C54 C53 C58 C61 -177.8(8) . . . . ?
C54 C55 C56 C57 1.9(12) . . . . ?
C54 C55 C56 C60 -178.7(7) . . . . ?
C55 C56 C57 C58 -0.7(13) . . . . ?
C56 C57 C58 C53 -0.6(14) . . . . ?
C56 C57 C58 C61 177.8(8) . . . . ?
C58 C53 C54 C55 0.7(12) . . . . ?
C58 C53 C54 C59 177.8(7) . . . . ?
C59 C54 C55 C56 -179.2(7) . . . . ?
C60 C56 C57 C58 180.0(8) . . . . ?
C62 P3 O7 Na3 89.1(7) . . . . ?
C62 P3 O7 Na4 -111.2(4) . . . . ?
C62 P3 C53 C54 -58.1(7) . . . . ?
C62 P3 C53 C58 127.1(7) . . . . ?
C62 C63 C64 C65 0.0(14) . . . . ?
C63 C62 C67 C66 -3.2(12) . . . . ?
C63 C62 C67 C70 175.5(8) . . . . ?
C63 C64 C65 C66 -2.1(14) . . . . ?
C63 C64 C65 C69 -179.7(9) . . . . ?
C64 C65 C66 C67 1.6(14) . . . . ?
C65 C66 C67 C62 1.1(14) . . . . ?
C65 C66 C67 C70 -177.7(9) . . . . ?
C67 C62 C63 C64 2.6(13) . . . . ?
C67 C62 C63 C68 -177.0(9) . . . . ?
C68 C63 C64 C65 179.6(10) . . . . ?
C69 C65 C66 C67 179.1(9) . . . . ?
C71B P4 O8 Na3 -135.6(11) . . . . ?
C71B P4 O8 Na4 -19.6(12) . . . . ?
C71B P4 C80 C81 -129.2(11) . . . . ?
C71B P4 C80 C85 57.2(12) . . . . ?
C71B C72B C73B C74B -20(5) . . . . ?
C71A P4 O8 Na3 -130.9(6) . . . . ?
C71A P4 O8 Na4 -14.9(8) . . . . ?
C71A P4 C80 C81 -119.9(9) . . . . ?
C71A P4 C80 C85 66.5(9) . . . . ?
C71A C72A C73A C74A 12(4) . . . . ?
C72A C71A C76A C75A -4(3) . . . . ?
C72A C71A C76A C79A -169(3) . . . . ?
C72A C73A C74A C75A -5(3) . . . . ?
C72A C73A C74A C78A -180(2) . . . . ?
C72B C71B C76B C75B 0(6) . . . . ?
C72B C71B C76B C79B 153(4) . . . . ?
C72B C73B C74B C75B 0(5) . . . . ?
C72B C73B C74B C78B 179(3) . . . . ?
C73A C74A C75A C76A -7(4) . . . . ?
C73B C74B C75B C76B 20(6) . . . . ?
C74A C75A C76A C71A 12(4) . . . . ?
C74A C75A C76A C79A 178(2) . . . . ?
C74B C75B C76B C71B -20(6) . . . . ?
C74B C75B C76B C79B -175(4) . . . . ?
C76A C71A C72A C73A -7(4) . . . . ?
C76A C71A C72A C77A -177.2(19) . . . . ?
C76B C71B C72B C73B 19(5) . . . . ?
C76B C71B C72B C77B 178(3) . . . . ?
C77B C72B C73B C74B -179(3) . . . . ?
C77A C72A C73A C74A -177(2) . . . . ?
C78B C74B C75B C76B -159(4) . . . . ?
C78A C74A C75A C76A 167(3) . . . . ?
C80 P4 O8 Na3 121.9(4) . . . . ?
C80 P4 O8 Na4 -122.1(5) . . . . ?
C80 P4 C71A C72A 33(3) . . . . ?
C80 P4 C71A C76A -132.4(16) . . . . ?
C80 C81 C82 C83 0.8(14) . . . . ?
C81 C80 C85 C84 4.1(14) . . . . ?
C81 C80 C85 C88 -173.8(9) . . . . ?
C81 C82 C83 C84 3.7(16) . . . . ?
C81 C82 C83 C87 -177.9(10) . . . . ?
C82 C83 C84 C85 -4.5(17) . . . . ?
C83 C84 C85 C80 0.6(16) . . . . ?
C83 C84 C85 C88 178.5(10) . . . . ?
C85 C80 C81 C82 -4.6(12) . . . . ?
C85 C80 C81 C86 174.3(8) . . . . ?
C86 C81 C82 C83 -178.2(10) . . . . ?
C87 C83 C84 C85 177.2(11) . . . . ?
C89 O9 C92 C91 -34.2(9) . . . . ?
C89 C90 C91 C92 2.1(13) . . . . ?
C90 C91 C92 O9 19.7(10) . . . . ?
C92 O9 C89 C90 37.0(11) . . . . ?
C93B O10B C96B C95B 23(3) . . . . ?
C93B C94B C95B C96B 38(4) . . . . ?
C93A O10A C96A C95A 6(3) . . . . ?
C93A C94A C95A C96A 28(3) . . . . ?
C94A C95A C96A O10A -22(3) . . . . ?
C94B C95B C96B O10B -38(3) . . . . ?
C96B O10B C93B C94B 2(4) . . . . ?
C96A O10A C93A C94A 13(2) . . . . ?
C97A O11A C100 C99A -13(3) . . . . ?
C97A C98A C99A C100 17(3) . . . . ?
C97B O11B C101 C99B -9(5) . . . . ?
C97B C98B C99B C101 -27(5) . . . . ?
C98B C99B C101 O11B 21(5) . . . . ?
C98A C99A C100 O11A -2(3) . . . . ?
C100 O11A C97A C98A 23(3) . . . . ?
C101 O11B C97B C98B -9(5) . . . . ?
C102 O12A C105 C104 15(4) . . . . ?
C102 C103 C104 C105 21(4) . . . . ?
C103 C104 C105 O12A -22(4) . . . . ?
C105 O12A C102 C103 -2(4) . . . . ?
C106 O12B C109 C108 46(3) . . . . ?
C106 C107 C108 C109 31(4) . . . . ?
C107 C108 C109 O12B -48(4) . . . . ?
C109 O12B C106 C107 -28(4) . . . . ?
